data_1507961
loop_
_publ_author_name
'Spokoyny, Alexander M.'
'Machan, Charles W.'
'Clingerman, Daniel J.'
'Rosen, Mari S.'
'Wiester, Michael J.'
'Kennedy, Robert D.'
'Stern, Charlotte L.'
'Sarjeant, Amy A.'
'Mirkin, Chad A.'

_publ_section_title
;
 A coordination chemistry dichotomy for icosahedral carborane-based
 ligands.
;
_journal_issue 8
_journal_name_full 'Nature chemistry'
_journal_page_first 590
_journal_page_last 596
_journal_paper_doi 10.1038/nchem.1088
_journal_volume 3
_journal_year 2011
_chemical_formula_moiety '2(C32 H50 B20 P2 Pt S2), 5(C H2 Cl2), 4(B F4)'
_chemical_formula_sum 'C69 H110 B44 Cl10 F16 P4 Pt2 S4'
_chemical_formula_weight 2716.01
_chemical_name_systematic
; 
 ? 
;
_space_group_IT_number 14
_symmetry_cell_setting monoclinic
_symmetry_space_group_name_Hall '-P 2yn'
_symmetry_space_group_name_H-M 'P 1 21/n 1'
_atom_sites_solution_hydrogens geom
_atom_sites_solution_primary direct
_atom_sites_solution_secondary difmap
_audit_creation_method SHELXL-97
_cell_angle_alpha 90.00
_cell_angle_beta 95.836(2)
_cell_angle_gamma 90.00
_cell_formula_units_Z 4
_cell_length_a 13.1494(4)
_cell_length_b 36.1583(11)
_cell_length_c 23.7534(7)
_cell_measurement_reflns_used 5449
_cell_measurement_temperature 100(2)
_cell_measurement_theta_max 63.83
_cell_measurement_theta_min 2.23
_cell_volume 11235.3(6)
_computing_cell_refinement 'Bruker SAINT'
_computing_data_collection 'Bruker APEX2'
_computing_data_reduction 'Bruker SAINT'
_computing_molecular_graphics 'Bruker SHELXTL'
_computing_publication_material 'Bruker SHELXTL'
_computing_structure_refinement 'SHELXL-97 (Sheldrick, 2008)'
_computing_structure_solution 'SHELXS-97 (Sheldrick, 2008)'
_diffrn_ambient_temperature 100(2)
_diffrn_measured_fraction_theta_full 0.983
_diffrn_measured_fraction_theta_max 0.983
_diffrn_measurement_device_type 'Bruker APEX-II CCD'
_diffrn_measurement_method '\f and \w scans'
_diffrn_radiation_monochromator graphite
_diffrn_radiation_source 'fine-focus sealed tube'
_diffrn_radiation_type CuK\a
_diffrn_radiation_wavelength 1.54178
_diffrn_reflns_av_R_equivalents 0.1058
_diffrn_reflns_av_sigmaI/netI 0.0860
_diffrn_reflns_limit_h_max 15
_diffrn_reflns_limit_h_min -15
_diffrn_reflns_limit_k_max 23
_diffrn_reflns_limit_k_min -42
_diffrn_reflns_limit_l_max 27
_diffrn_reflns_limit_l_min -27
_diffrn_reflns_number 82526
_diffrn_reflns_theta_full 65.23
_diffrn_reflns_theta_max 65.23
_diffrn_reflns_theta_min 2.23
_diffrn_standards_number 0
_exptl_absorpt_coefficient_mu 8.568
_exptl_absorpt_correction_T_max 0.6602
_exptl_absorpt_correction_T_min 0.3545
_exptl_absorpt_correction_type numerical
_exptl_absorpt_process_details face-indexed
_exptl_crystal_colour colourless
_exptl_crystal_density_diffrn 1.606
_exptl_crystal_density_method 'not measured'
_exptl_crystal_description prism
_exptl_crystal_F_000 5352
_exptl_crystal_size_max 0.17
_exptl_crystal_size_mid 0.11
_exptl_crystal_size_min 0.07
_refine_diff_density_max 1.751
_refine_diff_density_min -1.470
_refine_diff_density_rms 0.134
_refine_ls_extinction_method none
_refine_ls_goodness_of_fit_ref 1.040
_refine_ls_hydrogen_treatment constr
_refine_ls_matrix_type full
_refine_ls_number_parameters 1342
_refine_ls_number_reflns 18916
_refine_ls_number_restraints 0
_refine_ls_restrained_S_all 1.040
_refine_ls_R_factor_all 0.0816
_refine_ls_R_factor_gt 0.0520
_refine_ls_shift/su_max 0.002
_refine_ls_shift/su_mean 0.000
_refine_ls_structure_factor_coef Fsqd
_refine_ls_weighting_details 'calc w=1/[\s^2^(Fo^2^)+(0.0503P)^2^+24.1001P] where P=(Fo^2^+2Fc^2^)/3'
_refine_ls_weighting_scheme calc
_refine_ls_wR_factor_gt 0.1212
_refine_ls_wR_factor_ref 0.1354
_reflns_number_gt 13708
_reflns_number_total 18916
_reflns_threshold_expression >2sigma(I)
_cod_data_source_file nchem.1088-s12.cif
_cod_data_source_block n0273
_cod_depositor_comments
;
The following automatic conversions were performed:

'_symmetry_cell_setting' value 'Monoclinic' changed to 'monoclinic'
according to /home/saulius/struct/CIF-dictionaries/cif_core.dic
dictionary named 'cif_core.dic' version 2.4.1 from 2010-06-29.

Automatic conversion script
Id: cif_fix_values 1891 2012-01-12 08:04:46Z andrius 
;
_cod_original_sg_symbol_H-M P2(1)/n
_cod_database_code 1507961

loop_
_symmetry_equiv_pos_as_xyz
'x, y, z'
'-x+1/2, y+1/2, -z+1/2'
'-x, -y, -z'
'x-1/2, -y-1/2, z-1/2'

loop_
_atom_site_label
_atom_site_type_symbol
_atom_site_fract_x
_atom_site_fract_y
_atom_site_fract_z
_atom_site_U_iso_or_equiv
_atom_site_adp_type
_atom_site_occupancy
_atom_site_symmetry_multiplicity
_atom_site_calc_flag
_atom_site_refinement_flags
Pt1 Pt 0.58850(2) 0.058587(9) 0.242874(11) 0.02415(9) Uani 1 1 d .
Pt2 Pt 0.10430(2) 0.181604(9) 0.753966(12) 0.02673(9) Uani 1 1 d .
Cl1 Cl 0.18096(18) 0.06124(8) 0.91914(11) 0.0674(7) Uani 1 1 d .
Cl2 Cl -0.00517(19) 0.04254(8) 0.96864(10) 0.0648(7) Uani 1 1 d .
Cl3 Cl 0.9796(2) 0.12265(8) 0.04928(10) 0.0741(8) Uani 1 1 d .
Cl4 Cl 0.9678(2) 0.20344(9) 0.04338(12) 0.0781(8) Uani 1 1 d .
Cl5 Cl 0.0740(3) 0.14836(9) 0.36378(18) 0.1083(13) Uani 1 1 d .
Cl6 Cl 0.0677(2) 0.22697(9) 0.35407(15) 0.0868(9) Uani 1 1 d .
Cl7 Cl 0.40849(18) 0.06195(7) 0.62800(10) 0.0594(6) Uani 1 1 d .
Cl8 Cl 0.46803(16) 0.11115(7) 0.53963(9) 0.0562(6) Uani 1 1 d .
Cl9 Cl 0.9897(2) 0.29772(8) 0.98780(11) 0.0708(7) Uani 1 1 d .
Cl10 Cl 0.8707(2) 0.31918(10) 0.88329(14) 0.0924(10) Uani 1 1 d .
S1 S 0.67608(12) 0.02481(5) 0.31929(7) 0.0277(4) Uani 1 1 d .
S2 S 0.46866(12) 0.08492(5) 0.30122(7) 0.0283(4) Uani 1 1 d .
S3 S -0.01097(12) 0.21909(5) 0.80114(7) 0.0290(4) Uani 1 1 d .
S4 S 0.18151(13) 0.15262(5) 0.83939(7) 0.0291(4) Uani 1 1 d .
P1 P 0.71229(12) 0.03658(5) 0.19164(7) 0.0264(4) Uani 1 1 d .
P2 P 0.49297(13) 0.08758(5) 0.17082(7) 0.0265(4) Uani 1 1 d .
P3 P 0.02480(13) 0.20727(6) 0.67384(8) 0.0293(4) Uani 1 1 d .
P4 P 0.22210(13) 0.14936(5) 0.71015(7) 0.0270(4) Uani 1 1 d .
F1 F 0.8937(4) 0.06895(15) 0.7315(2) 0.0654(16) Uani 1 1 d .
F2 F 0.9417(4) 0.03044(16) 0.8039(2) 0.0674(16) Uani 1 1 d .
F3 F 1.0458(3) 0.07763(15) 0.78292(19) 0.0508(12) Uani 1 1 d .
F4 F 1.0199(4) 0.02858(15) 0.7238(2) 0.0567(13) Uani 1 1 d .
F5 F 0.5146(5) 0.07125(19) 0.8544(3) 0.087(2) Uani 1 1 d .
F6 F 0.5008(3) 0.11008(14) 0.7801(2) 0.0564(14) Uani 1 1 d .
F7 F 0.4580(3) 0.04935(15) 0.7676(2) 0.0594(14) Uani 1 1 d .
F8 F 0.6233(3) 0.06639(15) 0.7867(3) 0.0649(16) Uani 1 1 d .
F9 F 0.2184(4) 0.28552(18) 0.7468(3) 0.0801(19) Uani 1 1 d .
F10 F 0.2726(4) 0.31741(14) 0.8252(2) 0.0614(15) Uani 1 1 d .
F11 F 0.1632(4) 0.34310(14) 0.7564(2) 0.0538(13) Uani 1 1 d .
F12 F 0.1084(4) 0.29790(19) 0.8092(3) 0.0784(18) Uani 1 1 d .
F13 F 0.2513(6) 0.2176(2) 0.1649(3) 0.113(3) Uani 1 1 d .
F14 F 0.1070(4) 0.19732(16) 0.1953(2) 0.0670(16) Uani 1 1 d .
F15 F 0.2150(4) 0.15628(17) 0.1655(3) 0.0746(18) Uani 1 1 d .
F16 F 0.2572(4) 0.18710(14) 0.2472(2) 0.0562(13) Uani 1 1 d .
C1 C 0.7439(5) 0.0527(2) 0.3740(3) 0.0297(17) Uani 1 1 d .
C7 C 0.8417(6) 0.1136(2) 0.4073(3) 0.0386(19) Uani 1 1 d .
H7 H 0.8731 0.1410 0.3953 0.046 Uiso 1 1 calc R
C8 C 0.7802(5) 0.0002(2) 0.2886(3) 0.0310(17) Uani 1 1 d .
H8C H 0.8432 0.0154 0.2926 0.037 Uiso 1 1 calc R
H8D H 0.7948 -0.0235 0.3087 0.037 Uiso 1 1 calc R
C9 C 0.7477(5) -0.0070(2) 0.2268(3) 0.0311(17) Uani 1 1 d .
H9C H 0.6887 -0.0241 0.2230 0.037 Uiso 1 1 calc R
H9D H 0.8045 -0.0186 0.2089 0.037 Uiso 1 1 calc R
C10 C 0.3885(6) 0.1161(2) 0.2545(3) 0.0358(18) Uani 1 1 d .
H10C H 0.3246 0.1033 0.2401 0.043 Uiso 1 1 calc R
H10D H 0.3701 0.1381 0.2762 0.043 Uiso 1 1 calc R
C11 C 0.4452(5) 0.1281(2) 0.2055(3) 0.0307(17) Uani 1 1 d .
H11C H 0.5030 0.1443 0.2193 0.037 Uiso 1 1 calc R
H11D H 0.3988 0.1423 0.1780 0.037 Uiso 1 1 calc R
C12 C 0.8264(5) 0.0647(2) 0.1979(3) 0.0311(17) Uani 1 1 d .
C13 C 0.8200(6) 0.1022(2) 0.2101(3) 0.0377(19) Uani 1 1 d .
H13 H 0.7562 0.1131 0.2161 0.045 Uiso 1 1 calc R
C14 C 0.9078(6) 0.1235(3) 0.2134(4) 0.048(2) Uani 1 1 d .
H14 H 0.9038 0.1493 0.2208 0.057 Uiso 1 1 calc R
C15 C 1.0002(6) 0.1078(3) 0.2061(4) 0.056(3) Uani 1 1 d .
H15 H 1.0601 0.1227 0.2089 0.067 Uiso 1 1 calc R
C16 C 1.0070(6) 0.0705(3) 0.1946(4) 0.049(2) Uani 1 1 d .
H16 H 1.0716 0.0596 0.1905 0.059 Uiso 1 1 calc R
C17 C 0.9197(6) 0.0489(3) 0.1891(3) 0.040(2) Uani 1 1 d .
H17 H 0.9235 0.0235 0.1793 0.048 Uiso 1 1 calc R
C18 C 0.6846(5) 0.0244(2) 0.1182(3) 0.0310(17) Uani 1 1 d .
C19 C 0.6153(5) -0.0043(2) 0.1045(3) 0.0332(18) Uani 1 1 d .
H19 H 0.5807 -0.0159 0.1330 0.040 Uiso 1 1 calc R
C20 C 0.5980(6) -0.0156(3) 0.0487(3) 0.050(2) Uani 1 1 d .
H20 H 0.5521 -0.0354 0.0389 0.060 Uiso 1 1 calc R
C21 C 0.6468(6) 0.0015(3) 0.0074(3) 0.050(3) Uani 1 1 d .
H21 H 0.6327 -0.0063 -0.0308 0.060 Uiso 1 1 calc R
C22 C 0.7161(6) 0.0298(3) 0.0201(3) 0.047(2) Uani 1 1 d .
H22 H 0.7506 0.0410 -0.0087 0.057 Uiso 1 1 calc R
C23 C 0.7340(5) 0.0414(2) 0.0759(3) 0.0371(19) Uani 1 1 d .
H23 H 0.7803 0.0611 0.0854 0.045 Uiso 1 1 calc R
C24 C 0.5480(5) 0.1060(2) 0.1098(3) 0.0349(18) Uani 1 1 d .
C25 C 0.6141(6) 0.1357(3) 0.1172(3) 0.046(2) Uani 1 1 d .
H25 H 0.6328 0.1455 0.1539 0.055 Uiso 1 1 calc R
C26 C 0.6523(7) 0.1510(3) 0.0705(4) 0.064(3) Uani 1 1 d .
H26 H 0.6987 0.1712 0.0752 0.076 Uiso 1 1 calc R
C27 C 0.6237(7) 0.1374(3) 0.0177(4) 0.064(3) Uani 1 1 d .
H27 H 0.6486 0.1487 -0.0143 0.077 Uiso 1 1 calc R
C28 C 0.5590(6) 0.1072(3) 0.0102(3) 0.045(2) Uani 1 1 d .
H28 H 0.5409 0.0974 -0.0265 0.054 Uiso 1 1 calc R
C29 C 0.5208(5) 0.0915(2) 0.0568(3) 0.0344(18) Uani 1 1 d .
H29 H 0.4762 0.0708 0.0523 0.041 Uiso 1 1 calc R
C30 C 0.3823(5) 0.0603(2) 0.1444(3) 0.0286(16) Uani 1 1 d .
C31 C 0.3785(5) 0.0227(2) 0.1542(3) 0.0306(17) Uani 1 1 d .
H31 H 0.4359 0.0103 0.1729 0.037 Uiso 1 1 calc R
C32 C 0.2897(5) 0.0032(2) 0.1363(3) 0.0356(18) Uani 1 1 d .
H32 H 0.2864 -0.0227 0.1430 0.043 Uiso 1 1 calc R
C33 C 0.2063(5) 0.0213(2) 0.1087(3) 0.038(2) Uani 1 1 d .
H33 H 0.1463 0.0077 0.0963 0.046 Uiso 1 1 calc R
C34 C 0.2094(5) 0.0588(2) 0.0989(3) 0.041(2) Uani 1 1 d .
H34 H 0.1512 0.0710 0.0805 0.049 Uiso 1 1 calc R
C35 C 0.2973(5) 0.0789(2) 0.1158(3) 0.0354(18) Uani 1 1 d .
H35 H 0.3004 0.1046 0.1083 0.042 Uiso 1 1 calc R
C41 C -0.1176(6) 0.1929(2) 0.8235(3) 0.0329(17) Uani 1 1 d .
C47 C -0.2591(6) 0.1422(2) 0.8078(3) 0.0375(19) Uani 1 1 d .
H47 H -0.2980 0.1209 0.7788 0.045 Uiso 1 1 calc R
C48 C -0.0730(5) 0.2504(2) 0.7467(3) 0.0352(18) Uani 1 1 d .
H48C H -0.1420 0.2409 0.7335 0.042 Uiso 1 1 calc R
H48D H -0.0809 0.2752 0.7632 0.042 Uiso 1 1 calc R
C49 C -0.0098(6) 0.2532(2) 0.6971(3) 0.0361(18) Uani 1 1 d .
H49C H 0.0529 0.2676 0.7084 0.043 Uiso 1 1 calc R
H49D H -0.0494 0.2663 0.6655 0.043 Uiso 1 1 calc R
C50 C 0.2892(5) 0.1255(2) 0.8172(3) 0.0357(18) Uani 1 1 d .
H50C H 0.3509 0.1412 0.8179 0.043 Uiso 1 1 calc R
H50D H 0.3046 0.1045 0.8435 0.043 Uiso 1 1 calc R
C51 C 0.2608(5) 0.1112(2) 0.7584(3) 0.0318(17) Uani 1 1 d .
H51C H 0.2038 0.0933 0.7587 0.038 Uiso 1 1 calc R
H51D H 0.3199 0.0982 0.7450 0.038 Uiso 1 1 calc R
C52 C -0.0919(6) 0.1835(2) 0.6485(3) 0.0367(19) Uani 1 1 d .
C53 C -0.1015(5) 0.1456(2) 0.6568(3) 0.0357(19) Uani 1 1 d .
H53 H -0.0485 0.1320 0.6776 0.043 Uiso 1 1 calc R
C54 C -0.1899(6) 0.1283(3) 0.6340(3) 0.044(2) Uani 1 1 d .
H54 H -0.1980 0.1025 0.6400 0.053 Uiso 1 1 calc R
C55 C -0.2670(6) 0.1476(3) 0.6026(3) 0.049(2) Uani 1 1 d .
H55 H -0.3259 0.1349 0.5862 0.058 Uiso 1 1 calc R
C56 C -0.2587(6) 0.1854(3) 0.5951(3) 0.049(2) Uani 1 1 d .
H56 H -0.3127 0.1987 0.5747 0.059 Uiso 1 1 calc R
C57 C -0.1706(5) 0.2038(3) 0.6176(3) 0.0373(19) Uani 1 1 d .
H57 H -0.1636 0.2297 0.6122 0.045 Uiso 1 1 calc R
C58 C 0.0925(6) 0.2150(2) 0.6122(3) 0.040(2) Uani 1 1 d .
C59 C 0.0617(6) 0.1969(3) 0.5611(3) 0.050(2) Uani 1 1 d .
H59 H 0.0060 0.1801 0.5583 0.060 Uiso 1 1 calc R
C60 C 0.1144(8) 0.2043(3) 0.5146(4) 0.064(3) Uani 1 1 d .
H60 H 0.0934 0.1922 0.4798 0.077 Uiso 1 1 calc R
C61 C 0.1942(10) 0.2277(4) 0.5169(5) 0.084(4) Uani 1 1 d .
H61 H 0.2280 0.2322 0.4841 0.101 Uiso 1 1 calc R
C62 C 0.2269(9) 0.2453(3) 0.5680(5) 0.078(4) Uani 1 1 d .
H62 H 0.2849 0.2611 0.5705 0.094 Uiso 1 1 calc R
C63 C 0.1741(6) 0.2395(2) 0.6150(4) 0.050(2) Uani 1 1 d .
H63 H 0.1939 0.2524 0.6492 0.060 Uiso 1 1 calc R
C64 C 0.1833(5) 0.1254(2) 0.6444(3) 0.0296(16) Uani 1 1 d .
C65 C 0.1157(5) 0.0957(2) 0.6466(3) 0.0303(16) Uani 1 1 d .
H65 H 0.0885 0.0899 0.6811 0.036 Uiso 1 1 calc R
C66 C 0.0884(6) 0.0747(2) 0.5991(3) 0.042(2) Uani 1 1 d .
H66 H 0.0428 0.0544 0.6010 0.050 Uiso 1 1 calc R
C67 C 0.1270(5) 0.0830(3) 0.5490(3) 0.042(2) Uani 1 1 d .
H67 H 0.1088 0.0683 0.5163 0.050 Uiso 1 1 calc R
C68 C 0.1929(6) 0.1129(3) 0.5464(3) 0.046(2) Uani 1 1 d .
H68 H 0.2190 0.1189 0.5117 0.055 Uiso 1 1 calc R
C69 C 0.2206(5) 0.1339(2) 0.5936(3) 0.0369(19) Uani 1 1 d .
H69 H 0.2655 0.1543 0.5913 0.044 Uiso 1 1 calc R
C70 C 0.3356(5) 0.1763(2) 0.7024(3) 0.0298(16) Uani 1 1 d .
C71 C 0.4163(5) 0.1605(2) 0.6782(3) 0.0359(18) Uani 1 1 d .
H71 H 0.4137 0.1352 0.6671 0.043 Uiso 1 1 calc R
C72 C 0.5006(6) 0.1816(2) 0.6704(4) 0.044(2) Uani 1 1 d .
H72 H 0.5565 0.1708 0.6541 0.053 Uiso 1 1 calc R
C73 C 0.5048(6) 0.2186(2) 0.6859(3) 0.041(2) Uani 1 1 d .
H73 H 0.5625 0.2332 0.6794 0.049 Uiso 1 1 calc R
C74 C 0.4253(6) 0.2340(2) 0.7108(4) 0.048(2) Uani 1 1 d .
H74 H 0.4290 0.2591 0.7226 0.057 Uiso 1 1 calc R
C75 C 0.3398(6) 0.2132(2) 0.7186(3) 0.040(2) Uani 1 1 d .
H75 H 0.2840 0.2240 0.7351 0.048 Uiso 1 1 calc R
C76 C 0.0504(6) 0.0723(3) 0.9217(4) 0.052(2) Uani 1 1 d .
H76A H 0.0441 0.0982 0.9343 0.063 Uiso 1 1 calc R
H76B H 0.0136 0.0699 0.8834 0.063 Uiso 1 1 calc R
C77 C 1.0163(10) 0.1660(3) 0.0810(5) 0.091(4) Uani 1 1 d .
H77A H 0.9931 0.1669 0.1193 0.109 Uiso 1 1 calc R
H77B H 1.0918 0.1676 0.0852 0.109 Uiso 1 1 calc R
C78 C 0.0171(14) 0.1911(4) 0.3214(5) 0.133(7) Uani 1 1 d .
H78A H 0.0348 0.1903 0.2819 0.160 Uiso 1 1 calc R
H78B H -0.0583 0.1916 0.3209 0.160 Uiso 1 1 calc R
C79 C 0.4290(7) 0.0663(3) 0.5553(4) 0.057(2) Uani 1 1 d .
H79A H 0.4820 0.0484 0.5462 0.069 Uiso 1 1 calc R
H79B H 0.3650 0.0602 0.5314 0.069 Uiso 1 1 calc R
C80 C 0.9908(8) 0.3160(4) 0.9199(4) 0.093(5) Uani 1 1 d .
H80A H 1.0219 0.3409 0.9228 0.112 Uiso 1 1 calc R
H80B H 1.0344 0.3002 0.8982 0.112 Uiso 1 1 calc R
C1' C 0.3770(5) 0.0525(2) 0.3257(3) 0.0315(18) Uani 1 1 d .
C7' C 0.2472(6) -0.0022(3) 0.3081(3) 0.045(2) Uani 1 1 d .
H7' H 0.2096 -0.0227 0.2774 0.054 Uiso 1 1 calc R
C41' C 0.2461(6) 0.1831(2) 0.8921(3) 0.0338(18) Uani 1 1 d .
C47' C 0.3586(7) 0.2406(3) 0.9192(4) 0.063(3) Uani 1 1 d .
H47' H 0.4032 0.2644 0.9040 0.075 Uiso 1 1 calc R
B2 B 0.8490(6) 0.0780(3) 0.3610(4) 0.037(2) Uani 1 1 d .
H2B H 0.8823 0.0796 0.3195 0.044 Uiso 1 1 calc R
B3 B 0.7301(6) 0.0992(3) 0.3710(4) 0.034(2) Uani 1 1 d .
H3B H 0.6851 0.1144 0.3357 0.041 Uiso 1 1 calc R
B4 B 0.6693(6) 0.0733(3) 0.4210(4) 0.034(2) Uani 1 1 d .
H4B H 0.5840 0.0713 0.4189 0.041 Uiso 1 1 calc R
B5 B 0.7521(7) 0.0347(3) 0.4420(3) 0.034(2) Uani 1 1 d .
H5B H 0.7207 0.0072 0.4534 0.041 Uiso 1 1 calc R
B6 B 0.8609(6) 0.0373(3) 0.4045(4) 0.036(2) Uani 1 1 d .
H6B H 0.9007 0.0118 0.3914 0.043 Uiso 1 1 calc R
B8 B 0.9271(7) 0.0795(3) 0.4261(4) 0.040(2) Uani 1 1 d .
H8B H 1.0121 0.0823 0.4275 0.048 Uiso 1 1 calc R
B9 B 0.8663(7) 0.0522(3) 0.4767(4) 0.040(2) Uani 1 1 d .
H9B H 0.9112 0.0365 0.5115 0.047 Uiso 1 1 calc R
B10 B 0.7490(7) 0.0743(3) 0.4872(4) 0.036(2) Uani 1 1 d .
H10B H 0.7161 0.0732 0.5289 0.043 Uiso 1 1 calc R
B11 B 0.7367(7) 0.1142(3) 0.4426(4) 0.040(2) Uani 1 1 d .
H11B H 0.6967 0.1399 0.4546 0.048 Uiso 1 1 calc R
B12 B 0.8566(7) 0.1015(3) 0.4773(4) 0.038(2) Uani 1 1 d .
H12B H 0.8954 0.1187 0.5123 0.046 Uiso 1 1 calc R
B42 B -0.2206(6) 0.1813(3) 0.7775(4) 0.032(2) Uani 1 1 d .
H42B H -0.2299 0.1876 0.7311 0.039 Uiso 1 1 calc R
B43 B -0.1320(7) 0.1472(3) 0.8071(4) 0.038(2) Uani 1 1 d .
H43B H -0.0831 0.1311 0.7799 0.045 Uiso 1 1 calc R
B44 B -0.0864(7) 0.1611(3) 0.8757(4) 0.039(2) Uani 1 1 d .
H44B H -0.0064 0.1548 0.8940 0.047 Uiso 1 1 calc R
B45 B -0.1468(6) 0.2034(3) 0.8912(4) 0.041(2) Uani 1 1 d .
H45B H -0.1064 0.2246 0.9197 0.050 Uiso 1 1 calc R
B46 B -0.2296(7) 0.2162(3) 0.8299(4) 0.041(2) Uani 1 1 d .
H46B H -0.2439 0.2459 0.8183 0.049 Uiso 1 1 calc R
B48 B -0.1815(7) 0.1271(3) 0.8653(4) 0.047(3) Uani 1 1 d .
H48B H -0.1661 0.0974 0.8767 0.056 Uiso 1 1 calc R
B49 B -0.1925(7) 0.1616(3) 0.9170(4) 0.045(3) Uani 1 1 d .
H49B H -0.1840 0.1550 0.9633 0.054 Uiso 1 1 calc R
B50 B -0.2799(7) 0.1957(3) 0.8890(4) 0.048(3) Uani 1 1 d .
H50B H -0.3287 0.2117 0.9163 0.057 Uiso 1 1 calc R
B51 B -0.3255(6) 0.1818(3) 0.8182(4) 0.037(2) Uani 1 1 d .
H51B H -0.4046 0.1881 0.7986 0.044 Uiso 1 1 calc R
B52 B -0.3016(7) 0.1478(3) 0.8730(4) 0.047(3) Uani 1 1 d .
H52B H -0.3654 0.1317 0.8892 0.056 Uiso 1 1 calc R
B53 B 0.9748(7) 0.0515(3) 0.7606(4) 0.040(2) Uani 1 1 d .
B54 B 0.5250(7) 0.0744(3) 0.7973(4) 0.044(2) Uani 1 1 d .
B55 B 0.1908(7) 0.3106(3) 0.7845(4) 0.041(2) Uani 1 1 d .
B56 B 0.2087(7) 0.1896(3) 0.1920(4) 0.045(2) Uani 1 1 d .
B2' B 0.2701(6) 0.0405(3) 0.2828(4) 0.039(2) Uani 1 1 d .
H2' H 0.2511 0.0499 0.2381 0.046 Uiso 1 1 calc R
B3' B 0.3719(7) 0.0079(3) 0.3019(4) 0.036(2) Uani 1 1 d .
H3' H 0.4194 -0.0041 0.2698 0.043 Uiso 1 1 calc R
B4' B 0.4223(7) 0.0191(3) 0.3716(3) 0.036(2) Uani 1 1 d .
H4' H 0.5055 0.0151 0.3855 0.044 Uiso 1 1 calc R
B5' B 0.3556(7) 0.0572(3) 0.3966(4) 0.041(2) Uani 1 1 d .
H5' H 0.3938 0.0779 0.4268 0.049 Uiso 1 1 calc R
B6' B 0.2608(6) 0.0711(3) 0.3411(4) 0.043(3) Uani 1 1 d .
H6' H 0.2373 0.1008 0.3349 0.052 Uiso 1 1 calc R
B8' B 0.3376(7) -0.0182(3) 0.3603(4) 0.042(2) Uani 1 1 d .
H8' H 0.3619 -0.0478 0.3663 0.050 Uiso 1 1 calc R
B9' B 0.3277(7) 0.0120(3) 0.4179(4) 0.045(3) Uani 1 1 d .
H9' H 0.3468 0.0025 0.4625 0.055 Uiso 1 1 calc R
B10' B 0.2272(7) 0.0440(3) 0.3983(4) 0.050(3) Uani 1 1 d .
H10' H 0.1790 0.0560 0.4301 0.060 Uiso 1 1 calc R
B11' B 0.1744(7) 0.0331(4) 0.3286(4) 0.057(3) Uani 1 1 d .
H11' H 0.0915 0.0370 0.3137 0.068 Uiso 1 1 calc R
B12' B 0.2154(7) -0.0022(4) 0.3771(4) 0.053(3) Uani 1 1 d .
H12' H 0.1593 -0.0213 0.3945 0.063 Uiso 1 1 calc R
B42' B 0.2495(7) 0.2293(3) 0.8782(5) 0.046(2) Uani 1 1 d .
H42' H 0.2183 0.2430 0.8379 0.055 Uiso 1 1 calc R
B43' B 0.3635(7) 0.2011(3) 0.8831(4) 0.048(3) Uani 1 1 d .
H43' H 0.4073 0.1965 0.8456 0.057 Uiso 1 1 calc R
B44' B 0.3483(7) 0.1656(3) 0.9342(4) 0.042(2) Uani 1 1 d .
H44' H 0.3796 0.1371 0.9300 0.050 Uiso 1 1 calc R
B45' B 0.2301(6) 0.1725(3) 0.9625(4) 0.039(2) Uani 1 1 d .
H45' H 0.1847 0.1487 0.9769 0.047 Uiso 1 1 calc R
B46' B 0.1692(7) 0.2116(3) 0.9276(4) 0.042(2) Uani 1 1 d .
H46' H 0.0840 0.2132 0.9189 0.051 Uiso 1 1 calc R
B48' B 0.4263(7) 0.2051(3) 0.9516(4) 0.052(3) Uani 1 1 d .
H48' H 0.5117 0.2035 0.9591 0.062 Uiso 1 1 calc R
B49' B 0.3467(7) 0.1878(4) 1.0010(4) 0.053(3) Uani 1 1 d .
H49' H 0.3797 0.1744 1.0413 0.064 Uiso 1 1 calc R
B50' B 0.2343(7) 0.2158(3) 0.9972(4) 0.045(3) Uani 1 1 d .
H50' H 0.1923 0.2207 1.0353 0.055 Uiso 1 1 calc R
B51' B 0.2453(8) 0.2507(3) 0.9462(5) 0.059(3) Uani 1 1 d .
H51' H 0.2121 0.2790 0.9505 0.070 Uiso 1 1 calc R
B52' B 0.3535(8) 0.2359(4) 0.9902(5) 0.059(3) Uani 1 1 d .
H52' H 0.3914 0.2548 1.0233 0.071 Uiso 1 1 calc R

loop_
_atom_site_aniso_label
_atom_site_aniso_U_11
_atom_site_aniso_U_22
_atom_site_aniso_U_33
_atom_site_aniso_U_23
_atom_site_aniso_U_13
_atom_site_aniso_U_12
Pt1 0.01866(14) 0.03070(18) 0.02327(15) -0.00026(13) 0.00291(10) -0.00022(12)
Pt2 0.02078(15) 0.03209(19) 0.02795(16) 0.00168(13) 0.00554(11) 0.00292(13)
Cl1 0.0474(12) 0.0686(17) 0.0861(17) 0.0201(14) 0.0063(12) 0.0113(12)
Cl2 0.0668(15) 0.0695(17) 0.0568(13) 0.0059(13) 0.0003(11) -0.0275(13)
Cl3 0.0852(18) 0.0773(19) 0.0560(14) -0.0045(14) -0.0111(13) 0.0194(15)
Cl4 0.0610(15) 0.090(2) 0.0803(18) -0.0006(16) -0.0057(13) 0.0114(15)
Cl5 0.106(2) 0.064(2) 0.166(3) 0.019(2) 0.068(2) 0.0141(18)
Cl6 0.0710(17) 0.079(2) 0.115(2) -0.0033(18) 0.0345(17) -0.0059(16)
Cl7 0.0648(14) 0.0458(13) 0.0681(14) 0.0005(12) 0.0093(11) 0.0066(12)
Cl8 0.0435(11) 0.0712(16) 0.0540(12) -0.0069(12) 0.0058(10) -0.0106(11)
Cl9 0.0653(15) 0.0824(19) 0.0618(15) -0.0025(14) -0.0072(12) 0.0069(14)
Cl10 0.0718(18) 0.105(3) 0.094(2) 0.0337(19) -0.0233(16) -0.0107(17)
S1 0.0244(8) 0.0334(10) 0.0253(8) 0.0004(7) 0.0026(7) -0.0004(8)
S2 0.0212(8) 0.0370(11) 0.0270(8) -0.0028(8) 0.0041(7) 0.0006(8)
S3 0.0206(8) 0.0343(10) 0.0333(9) -0.0008(8) 0.0080(7) 0.0034(8)
S4 0.0256(8) 0.0339(11) 0.0274(8) 0.0002(8) 0.0018(7) 0.0015(8)
P1 0.0188(8) 0.0356(11) 0.0251(9) -0.0010(8) 0.0037(7) 0.0017(8)
P2 0.0218(8) 0.0324(11) 0.0252(9) 0.0011(8) 0.0018(7) 0.0008(8)
P3 0.0219(9) 0.0370(11) 0.0294(9) 0.0053(8) 0.0048(7) 0.0035(8)
P4 0.0208(8) 0.0324(11) 0.0284(9) -0.0022(8) 0.0048(7) 0.0018(8)
F1 0.040(3) 0.048(3) 0.101(4) -0.011(3) -0.027(3) 0.007(2)
F2 0.088(4) 0.059(4) 0.060(3) 0.005(3) 0.028(3) -0.014(3)
F3 0.032(2) 0.065(3) 0.054(3) 0.003(3) 0.000(2) -0.016(2)
F4 0.044(3) 0.061(3) 0.067(3) -0.009(3) 0.016(2) 0.006(3)
F5 0.106(5) 0.086(5) 0.070(4) 0.010(4) 0.016(3) -0.034(4)
F6 0.030(2) 0.043(3) 0.094(4) 0.016(3) -0.004(2) 0.001(2)
F7 0.032(2) 0.055(3) 0.091(4) -0.008(3) 0.010(3) -0.013(2)
F8 0.026(2) 0.048(3) 0.121(5) -0.009(3) 0.007(3) -0.003(2)
F9 0.071(4) 0.076(4) 0.091(4) -0.039(4) -0.005(3) 0.015(3)
F10 0.063(3) 0.048(3) 0.067(3) 0.001(3) -0.023(3) 0.010(3)
F11 0.056(3) 0.049(3) 0.053(3) 0.010(2) -0.009(2) -0.001(3)
F12 0.059(3) 0.099(5) 0.079(4) 0.017(4) 0.016(3) -0.024(3)
F13 0.126(6) 0.140(7) 0.066(4) 0.023(4) -0.016(4) -0.098(6)
F14 0.047(3) 0.073(4) 0.077(4) -0.023(3) -0.010(3) 0.023(3)
F15 0.043(3) 0.075(4) 0.102(4) -0.047(4) -0.011(3) 0.015(3)
F16 0.051(3) 0.052(3) 0.063(3) 0.005(3) -0.008(2) 0.000(2)
C1 0.021(3) 0.042(5) 0.026(3) -0.002(3) 0.002(3) -0.001(3)
C7 0.033(4) 0.040(5) 0.040(4) 0.005(4) -0.010(3) -0.004(4)
C8 0.024(4) 0.036(5) 0.033(4) -0.004(3) 0.002(3) 0.008(3)
C9 0.028(4) 0.029(4) 0.036(4) -0.004(3) 0.003(3) 0.003(3)
C10 0.034(4) 0.040(5) 0.032(4) -0.004(4) 0.000(3) 0.016(4)
C11 0.025(4) 0.026(4) 0.041(4) 0.002(3) 0.003(3) 0.007(3)
C12 0.023(4) 0.046(5) 0.024(3) 0.002(3) 0.000(3) -0.005(3)
C13 0.031(4) 0.045(5) 0.037(4) 0.001(4) 0.001(3) -0.008(4)
C14 0.046(5) 0.043(5) 0.053(5) 0.004(4) 0.000(4) -0.008(4)
C15 0.036(5) 0.076(8) 0.053(5) 0.016(5) -0.006(4) -0.030(5)
C16 0.019(4) 0.078(8) 0.052(5) 0.010(5) 0.007(3) -0.002(4)
C17 0.031(4) 0.055(6) 0.034(4) 0.007(4) 0.004(3) 0.001(4)
C18 0.019(3) 0.043(5) 0.031(4) -0.002(3) 0.004(3) 0.011(3)
C19 0.020(3) 0.041(5) 0.039(4) -0.010(4) 0.004(3) 0.001(3)
C20 0.024(4) 0.077(7) 0.048(5) -0.025(5) -0.004(4) 0.001(4)
C21 0.035(4) 0.091(8) 0.024(4) -0.010(4) 0.000(3) 0.015(5)
C22 0.035(4) 0.069(7) 0.039(5) 0.001(4) 0.006(4) 0.015(5)
C23 0.020(4) 0.057(6) 0.034(4) -0.003(4) 0.000(3) 0.007(4)
C24 0.016(3) 0.052(5) 0.036(4) 0.007(4) 0.001(3) 0.005(3)
C25 0.037(4) 0.065(6) 0.035(4) 0.014(4) -0.002(3) -0.013(4)
C26 0.055(6) 0.081(8) 0.054(6) 0.014(6) 0.003(5) -0.031(6)
C27 0.043(5) 0.110(9) 0.043(5) 0.027(6) 0.011(4) -0.007(6)
C28 0.031(4) 0.069(6) 0.035(4) 0.000(4) 0.004(3) 0.004(4)
C29 0.027(4) 0.045(5) 0.032(4) 0.005(4) 0.004(3) 0.006(4)
C30 0.023(3) 0.041(5) 0.023(3) -0.008(3) 0.007(3) 0.002(3)
C31 0.027(4) 0.047(5) 0.019(3) 0.003(3) 0.008(3) 0.005(3)
C32 0.030(4) 0.044(5) 0.033(4) -0.013(4) 0.003(3) -0.010(4)
C33 0.019(4) 0.050(6) 0.045(5) -0.013(4) 0.002(3) -0.006(4)
C34 0.021(4) 0.054(6) 0.046(5) -0.004(4) -0.004(3) 0.002(4)
C35 0.024(4) 0.044(5) 0.037(4) 0.000(4) -0.004(3) 0.007(4)
C41 0.031(4) 0.036(5) 0.032(4) -0.002(3) 0.005(3) -0.002(3)
C47 0.028(4) 0.047(5) 0.038(4) 0.002(4) 0.005(3) -0.007(4)
C48 0.031(4) 0.031(4) 0.045(4) 0.010(4) 0.011(3) 0.012(3)
C49 0.035(4) 0.036(5) 0.039(4) 0.008(4) 0.010(3) 0.001(4)
C50 0.031(4) 0.041(5) 0.034(4) 0.001(4) -0.003(3) 0.003(4)
C51 0.028(4) 0.035(4) 0.033(4) -0.003(3) 0.005(3) 0.003(3)
C52 0.026(4) 0.054(6) 0.030(4) -0.005(4) 0.003(3) 0.004(4)
C53 0.029(4) 0.049(6) 0.028(4) -0.008(4) 0.002(3) 0.010(4)
C54 0.038(4) 0.050(6) 0.046(5) -0.012(4) 0.011(4) -0.002(4)
C55 0.024(4) 0.086(8) 0.035(4) -0.011(5) 0.001(3) 0.001(5)
C56 0.031(4) 0.078(8) 0.038(4) 0.003(5) 0.002(3) -0.001(5)
C57 0.031(4) 0.052(5) 0.031(4) 0.001(4) 0.010(3) 0.007(4)
C58 0.031(4) 0.052(5) 0.039(4) 0.015(4) 0.012(3) 0.017(4)
C59 0.037(4) 0.078(7) 0.037(5) 0.018(5) 0.010(4) 0.025(5)
C60 0.070(7) 0.094(8) 0.032(5) 0.022(5) 0.022(5) 0.044(7)
C61 0.091(9) 0.093(10) 0.080(8) 0.054(8) 0.060(7) 0.051(8)
C62 0.072(7) 0.071(8) 0.104(9) 0.036(7) 0.061(7) 0.011(6)
C63 0.045(5) 0.040(5) 0.070(6) 0.012(5) 0.024(5) 0.007(4)
C64 0.024(4) 0.032(4) 0.032(4) -0.004(3) -0.002(3) 0.006(3)
C65 0.022(3) 0.030(4) 0.038(4) 0.001(3) 0.002(3) 0.007(3)
C66 0.026(4) 0.049(5) 0.049(5) -0.009(4) -0.001(3) 0.004(4)
C67 0.025(4) 0.064(6) 0.035(4) -0.012(4) -0.002(3) 0.009(4)
C68 0.028(4) 0.081(7) 0.028(4) -0.003(4) 0.003(3) 0.006(4)
C69 0.026(4) 0.053(5) 0.031(4) 0.006(4) 0.002(3) 0.000(4)
C70 0.026(4) 0.033(5) 0.030(4) 0.001(3) -0.001(3) -0.003(3)
C71 0.028(4) 0.038(5) 0.043(4) -0.010(4) 0.006(3) 0.000(4)
C72 0.030(4) 0.052(6) 0.053(5) -0.008(4) 0.014(4) -0.002(4)
C73 0.028(4) 0.053(6) 0.041(4) 0.001(4) 0.000(3) -0.014(4)
C74 0.045(5) 0.037(5) 0.063(6) -0.008(4) 0.013(4) -0.016(4)
C75 0.037(4) 0.040(5) 0.046(5) 0.003(4) 0.018(4) 0.001(4)
C76 0.048(5) 0.058(6) 0.052(5) 0.010(5) 0.006(4) 0.008(5)
C77 0.100(9) 0.085(9) 0.081(8) -0.003(7) -0.018(7) 0.032(8)
C78 0.220(18) 0.122(12) 0.044(6) 0.017(7) -0.053(9) -0.100(13)
C79 0.061(6) 0.049(6) 0.060(6) -0.016(5) 0.000(5) 0.003(5)
C80 0.057(7) 0.160(14) 0.060(7) -0.003(8) -0.005(5) -0.015(8)
C1' 0.021(3) 0.046(5) 0.027(4) -0.003(3) 0.005(3) 0.001(3)
C7' 0.037(4) 0.066(6) 0.033(4) -0.004(4) 0.006(3) -0.016(4)
C41' 0.032(4) 0.038(5) 0.032(4) -0.005(4) 0.006(3) 0.000(4)
C47' 0.050(6) 0.066(7) 0.075(7) -0.021(6) 0.022(5) -0.023(5)
B2 0.028(4) 0.048(6) 0.033(5) 0.008(4) -0.003(4) -0.004(4)
B3 0.023(4) 0.040(6) 0.039(5) -0.001(4) -0.002(4) -0.002(4)
B4 0.025(4) 0.040(6) 0.035(5) 0.003(4) -0.003(3) 0.002(4)
B5 0.038(5) 0.044(6) 0.021(4) 0.000(4) -0.001(3) -0.004(4)
B6 0.026(4) 0.044(6) 0.037(5) 0.002(4) -0.001(4) 0.006(4)
B8 0.031(5) 0.056(7) 0.034(5) 0.003(5) -0.001(4) 0.001(5)
B9 0.037(5) 0.045(6) 0.035(5) -0.008(4) -0.004(4) 0.003(4)
B10 0.038(5) 0.036(5) 0.033(5) -0.002(4) 0.001(4) -0.003(4)
B11 0.035(5) 0.038(6) 0.044(5) -0.007(4) -0.007(4) 0.004(4)
B12 0.033(5) 0.045(6) 0.034(5) -0.003(4) -0.008(4) 0.001(4)
B42 0.026(4) 0.043(6) 0.031(4) 0.008(4) 0.015(3) 0.000(4)
B43 0.036(5) 0.035(5) 0.041(5) 0.007(4) 0.001(4) -0.006(4)
B44 0.034(5) 0.053(6) 0.031(5) 0.015(4) 0.001(4) -0.003(5)
B45 0.021(4) 0.072(7) 0.033(5) -0.009(5) 0.006(4) -0.006(5)
B46 0.031(5) 0.056(7) 0.036(5) -0.009(5) 0.011(4) -0.003(5)
B48 0.040(5) 0.053(7) 0.044(5) 0.013(5) -0.005(4) -0.010(5)
B49 0.033(5) 0.074(8) 0.027(4) 0.003(5) 0.007(4) -0.015(5)
B50 0.028(5) 0.078(8) 0.040(5) -0.004(5) 0.012(4) -0.009(5)
B51 0.022(4) 0.049(6) 0.042(5) -0.001(5) 0.012(4) -0.001(4)
B52 0.028(5) 0.074(8) 0.039(5) -0.001(5) 0.006(4) -0.007(5)
B53 0.027(4) 0.044(6) 0.047(5) 0.006(5) -0.002(4) 0.010(4)
B54 0.025(4) 0.051(7) 0.056(6) 0.009(5) 0.002(4) -0.007(4)
B55 0.044(5) 0.034(6) 0.044(5) 0.000(4) 0.006(4) 0.007(4)
B56 0.038(5) 0.044(6) 0.054(6) -0.002(5) 0.002(4) -0.005(5)
B2' 0.017(4) 0.064(7) 0.034(5) -0.007(5) -0.002(3) -0.010(4)
B3' 0.033(5) 0.040(6) 0.034(5) -0.005(4) 0.003(4) -0.010(4)
B4' 0.035(5) 0.048(6) 0.026(4) 0.004(4) 0.002(4) -0.012(4)
B5' 0.031(5) 0.065(7) 0.027(4) -0.009(5) 0.005(4) -0.010(5)
B6' 0.024(4) 0.076(8) 0.031(5) -0.009(5) 0.013(4) 0.000(5)
B8' 0.039(5) 0.054(7) 0.034(5) -0.004(5) 0.005(4) -0.013(5)
B9' 0.033(5) 0.075(8) 0.030(5) -0.004(5) 0.009(4) -0.012(5)
B10' 0.033(5) 0.082(8) 0.037(5) 0.000(5) 0.019(4) -0.005(5)
B11' 0.024(5) 0.092(9) 0.056(6) -0.004(6) 0.014(4) -0.013(5)
B12' 0.034(5) 0.090(9) 0.034(5) 0.005(6) 0.009(4) -0.012(6)
B42' 0.042(5) 0.035(6) 0.062(6) -0.010(5) 0.016(5) -0.009(5)
B43' 0.035(5) 0.064(7) 0.045(5) -0.019(5) 0.008(4) -0.020(5)
B44' 0.034(5) 0.050(6) 0.040(5) -0.012(5) 0.000(4) 0.002(5)
B45' 0.026(4) 0.060(7) 0.031(4) -0.002(4) -0.001(4) -0.004(4)
B46' 0.041(5) 0.044(6) 0.044(5) -0.007(5) 0.012(4) -0.001(5)
B48' 0.025(5) 0.078(8) 0.054(6) -0.027(6) 0.007(4) -0.014(5)
B49' 0.032(5) 0.087(9) 0.040(5) -0.022(6) 0.000(4) -0.009(5)
B50' 0.029(5) 0.070(8) 0.037(5) -0.019(5) 0.000(4) -0.013(5)
B51' 0.050(6) 0.052(7) 0.077(8) -0.032(6) 0.022(6) -0.012(5)
B52' 0.040(6) 0.079(9) 0.059(7) -0.027(6) 0.009(5) -0.022(6)

loop_
_atom_type_symbol
_atom_type_description
_atom_type_scat_dispersion_real
_atom_type_scat_dispersion_imag
_atom_type_scat_source
C C 0.0181 0.0091 'International Tables Vol C Tables 4.2.6.8 and 6.1.1.4'
H H 0.0000 0.0000 'International Tables Vol C Tables 4.2.6.8 and 6.1.1.4'
B B 0.0090 0.0039 'International Tables Vol C Tables 4.2.6.8 and 6.1.1.4'
F F 0.0727 0.0534 'International Tables Vol C Tables 4.2.6.8 and 6.1.1.4'
P P 0.2955 0.4335 'International Tables Vol C Tables 4.2.6.8 and 6.1.1.4'
S S 0.3331 0.5567 'International Tables Vol C Tables 4.2.6.8 and 6.1.1.4'
Pt Pt -4.5932 6.9264 'International Tables Vol C Tables 4.2.6.8 and 6.1.1.4'
Cl Cl 0.3639 0.7018 'International Tables Vol C Tables 4.2.6.8 and 6.1.1.4'

loop_
_geom_angle_atom_site_label_1
_geom_angle_atom_site_label_2
_geom_angle_atom_site_label_3
_geom_angle
P1 Pt1 P2 97.43(6)
P1 Pt1 S1 84.93(6)
P2 Pt1 S1 174.99(6)
P1 Pt1 S2 175.21(6)
P2 Pt1 S2 84.65(6)
S1 Pt1 S2 93.34(6)
P4 Pt2 P3 95.90(6)
P4 Pt2 S3 175.88(7)
P3 Pt2 S3 84.36(6)
P4 Pt2 S4 85.08(6)
P3 Pt2 S4 177.28(6)
S3 Pt2 S4 94.85(6)
C1 S1 C8 102.8(3)
C1 S1 Pt1 115.2(3)
C8 S1 Pt1 105.4(2)
C1' S2 C10 103.3(3)
C1' S2 Pt1 115.2(2)
C10 S2 Pt1 105.4(2)
C41 S3 C48 103.0(3)
C41 S3 Pt2 112.7(3)
C48 S3 Pt2 105.9(2)
C41' S4 C50 101.7(3)
C41' S4 Pt2 116.3(3)
C50 S4 Pt2 105.1(2)
C18 P1 C12 107.6(3)
C18 P1 C9 104.4(3)
C12 P1 C9 106.1(3)
C18 P1 Pt1 121.3(2)
C12 P1 Pt1 113.1(3)
C9 P1 Pt1 102.8(2)
C24 P2 C30 107.1(3)
C24 P2 C11 104.5(4)
C30 P2 C11 107.0(3)
C24 P2 Pt1 122.5(2)
C30 P2 Pt1 111.8(3)
C11 P2 Pt1 102.7(2)
C52 P3 C58 105.9(4)
C52 P3 C49 107.7(4)
C58 P3 C49 105.3(4)
C52 P3 Pt2 112.8(3)
C58 P3 Pt2 121.2(2)
C49 P3 Pt2 103.0(3)
C70 P4 C64 109.4(3)
C70 P4 C51 106.8(3)
C64 P4 C51 102.5(3)
C70 P4 Pt2 112.3(3)
C64 P4 Pt2 119.6(2)
C51 P4 Pt2 105.0(2)
B3 C1 B2 63.0(5)
B3 C1 B6 115.2(6)
B2 C1 B6 63.1(5)
B3 C1 B4 62.2(5)
B2 C1 B4 114.1(6)
B6 C1 B4 114.1(5)
B3 C1 B5 114.1(6)
B2 C1 B5 113.2(6)
B6 C1 B5 61.3(5)
B4 C1 B5 63.0(5)
B3 C1 S1 118.8(5)
B2 C1 S1 121.1(5)
B6 C1 S1 118.4(5)
B4 C1 S1 115.7(5)
B5 C1 S1 116.0(5)
B11 C7 B8 115.5(6)
B11 C7 B2 115.6(6)
B8 C7 B2 62.7(5)
B11 C7 B3 63.2(5)
B8 C7 B3 115.0(7)
B2 C7 B3 62.9(5)
B11 C7 B12 62.5(5)
B8 C7 B12 63.3(5)
B2 C7 B12 115.2(7)
B3 C7 B12 114.8(6)
B11 C7 H7 117.2
B8 C7 H7 117.3
B2 C7 H7 117.3
B3 C7 H7 117.6
B12 C7 H7 117.6
C9 C8 S1 108.6(5)
C9 C8 H8C 110.0
S1 C8 H8C 110.0
C9 C8 H8D 110.0
S1 C8 H8D 110.0
H8C C8 H8D 108.3
C8 C9 P1 109.3(5)
C8 C9 H9C 109.8
P1 C9 H9C 109.8
C8 C9 H9D 109.8
P1 C9 H9D 109.8
H9C C9 H9D 108.3
C11 C10 S2 110.1(5)
C11 C10 H10C 109.6
S2 C10 H10C 109.6
C11 C10 H10D 109.6
S2 C10 H10D 109.6
H10C C10 H10D 108.1
C10 C11 P2 109.8(5)
C10 C11 H11C 109.7
P2 C11 H11C 109.7
C10 C11 H11D 109.7
P2 C11 H11D 109.7
H11C C11 H11D 108.2
C17 C12 C13 120.3(7)
C17 C12 P1 119.7(7)
C13 C12 P1 119.9(6)
C14 C13 C12 119.2(8)
C14 C13 H13 120.4
C12 C13 H13 120.4
C15 C14 C13 120.6(9)
C15 C14 H14 119.7
C13 C14 H14 119.7
C14 C15 C16 120.4(8)
C14 C15 H15 119.8
C16 C15 H15 119.8
C15 C16 C17 120.0(8)
C15 C16 H16 120.0
C17 C16 H16 120.0
C16 C17 C12 119.4(9)
C16 C17 H17 120.3
C12 C17 H17 120.3
C23 C18 C19 120.1(7)
C23 C18 P1 121.8(6)
C19 C18 P1 118.1(6)
C20 C19 C18 118.9(8)
C20 C19 H19 120.6
C18 C19 H19 120.6
C21 C20 C19 120.5(8)
C21 C20 H20 119.8
C19 C20 H20 119.8
C20 C21 C22 121.6(8)
C20 C21 H21 119.2
C22 C21 H21 119.2
C21 C22 C23 118.4(8)
C21 C22 H22 120.8
C23 C22 H22 120.8
C22 C23 C18 120.6(8)
C22 C23 H23 119.7
C18 C23 H23 119.7
C29 C24 C25 120.9(7)
C29 C24 P2 120.3(6)
C25 C24 P2 118.8(6)
C26 C25 C24 119.1(8)
C26 C25 H25 120.5
C24 C25 H25 120.5
C27 C26 C25 120.4(9)
C27 C26 H26 119.8
C25 C26 H26 119.8
C26 C27 C28 120.7(8)
C26 C27 H27 119.6
C28 C27 H27 119.6
C27 C28 C29 119.4(8)
C27 C28 H28 120.3
C29 C28 H28 120.3
C24 C29 C28 119.5(8)
C24 C29 H29 120.3
C28 C29 H29 120.3
C31 C30 C35 120.5(7)
C31 C30 P2 121.2(5)
C35 C30 P2 118.3(6)
C30 C31 C32 119.4(7)
C30 C31 H31 120.3
C32 C31 H31 120.3
C33 C32 C31 120.2(8)
C33 C32 H32 119.9
C31 C32 H32 119.9
C34 C33 C32 120.7(7)
C34 C33 H33 119.7
C32 C33 H33 119.7
C33 C34 C35 120.2(7)
C33 C34 H34 119.9
C35 C34 H34 119.9
C34 C35 C30 118.9(8)
C34 C35 H35 120.5
C30 C35 H35 120.5
B43 C41 B42 63.3(5)
B43 C41 B44 61.8(5)
B42 C41 B44 114.6(6)
B43 C41 B46 114.8(6)
B42 C41 B46 62.9(5)
B44 C41 B46 114.2(6)
B43 C41 B45 113.4(7)
B42 C41 B45 114.4(6)
B44 C41 B45 62.2(5)
B46 C41 B45 62.5(5)
B43 C41 S3 120.6(5)
B42 C41 S3 121.9(5)
B44 C41 S3 115.3(5)
B46 C41 S3 117.7(6)
B45 C41 S3 114.1(5)
B43 C47 B42 64.1(5)
B43 C47 B51 115.7(7)
B42 C47 B51 62.6(5)
B43 C47 B48 62.0(5)
B42 C47 B48 115.3(6)
B51 C47 B48 115.1(7)
B43 C47 B52 114.4(6)
B42 C47 B52 115.3(7)
B51 C47 B52 63.3(6)
B48 C47 B52 62.5(5)
B43 C47 H47 117.4
B42 C47 H47 116.9
B51 C47 H47 117.2
B48 C47 H47 117.9
B52 C47 H47 117.7
C49 C48 S3 110.3(5)
C49 C48 H48C 109.6
S3 C48 H48C 109.6
C49 C48 H48D 109.6
S3 C48 H48D 109.6
H48C C48 H48D 108.1
C48 C49 P3 110.5(5)
C48 C49 H49C 109.6
P3 C49 H49C 109.6
C48 C49 H49D 109.6
P3 C49 H49D 109.5
H49C C49 H49D 108.1
C51 C50 S4 108.9(5)
C51 C50 H50C 109.9
S4 C50 H50C 109.9
C51 C50 H50D 109.9
S4 C50 H50D 109.9
H50C C50 H50D 108.3
C50 C51 P4 110.5(5)
C50 C51 H51C 109.5
P4 C51 H51C 109.5
C50 C51 H51D 109.5
P4 C51 H51D 109.5
H51C C51 H51D 108.1
C53 C52 C57 120.9(7)
C53 C52 P3 120.4(6)
C57 C52 P3 118.6(7)
C54 C53 C52 118.4(8)
C54 C53 H53 120.8
C52 C53 H53 120.8
C53 C54 C55 121.4(9)
C53 C54 H54 119.3
C55 C54 H54 119.3
C56 C55 C54 120.3(8)
C56 C55 H55 119.8
C54 C55 H55 119.8
C55 C56 C57 119.8(8)
C55 C56 H56 120.1
C57 C56 H56 120.1
C56 C57 C52 119.1(9)
C56 C57 H57 120.4
C52 C57 H57 120.4
C63 C58 C59 119.6(8)
C63 C58 P3 120.0(7)
C59 C58 P3 120.4(7)
C60 C59 C58 118.5(10)
C60 C59 H59 120.8
C58 C59 H59 120.8
C61 C60 C59 122.5(11)
C61 C60 H60 118.7
C59 C60 H60 118.7
C60 C61 C62 119.5(9)
C60 C61 H61 120.2
C62 C61 H61 120.2
C63 C62 C61 119.6(11)
C63 C62 H62 120.2
C61 C62 H62 120.2
C58 C63 C62 120.3(10)
C58 C63 H63 119.9
C62 C63 H63 119.9
C69 C64 C65 119.0(7)
C69 C64 P4 123.6(6)
C65 C64 P4 117.3(5)
C66 C65 C64 120.5(7)
C66 C65 H65 119.8
C64 C65 H65 119.8
C67 C66 C65 120.0(8)
C67 C66 H66 120.0
C65 C66 H66 120.0
C66 C67 C68 119.6(8)
C66 C67 H67 120.2
C68 C67 H67 120.2
C69 C68 C67 120.6(7)
C69 C68 H68 119.7
C67 C68 H68 119.7
C68 C69 C64 120.2(8)
C68 C69 H69 119.9
C64 C69 H69 119.9
C71 C70 C75 120.1(7)
C71 C70 P4 119.9(6)
C75 C70 P4 120.0(6)
C72 C71 C70 119.4(8)
C72 C71 H71 120.3
C70 C71 H71 120.3
C71 C72 C73 120.8(7)
C71 C72 H72 119.6
C73 C72 H72 119.6
C74 C73 C72 119.7(7)
C74 C73 H73 120.1
C72 C73 H73 120.1
C73 C74 C75 120.2(8)
C73 C74 H74 119.9
C75 C74 H74 119.9
C74 C75 C70 119.8(7)
C74 C75 H75 120.1
C70 C75 H75 120.1
Cl2 C76 Cl1 110.6(5)
Cl2 C76 H76A 109.5
Cl1 C76 H76A 109.5
Cl2 C76 H76B 109.5
Cl1 C76 H76B 109.5
H76A C76 H76B 108.1
Cl4 C77 Cl3 113.9(6)
Cl4 C77 H77A 108.8
Cl3 C77 H77A 108.8
Cl4 C77 H77B 108.8
Cl3 C77 H77B 108.8
H77A C77 H77B 107.7
Cl6 C78 Cl5 105.6(6)
Cl6 C78 H78A 110.6
Cl5 C78 H78A 110.6
Cl6 C78 H78B 110.6
Cl5 C78 H78B 110.6
H78A C78 H78B 108.7
Cl8 C79 Cl7 111.3(5)
Cl8 C79 H79A 109.4
Cl7 C79 H79A 109.4
Cl8 C79 H79B 109.4
Cl7 C79 H79B 109.4
H79A C79 H79B 108.0
Cl10 C80 Cl9 113.5(7)
Cl10 C80 H80A 108.9
Cl9 C80 H80A 108.9
Cl10 C80 H80B 108.9
Cl9 C80 H80B 108.9
H80A C80 H80B 107.7
B4' C1' B2' 114.6(7)
B4' C1' B3' 62.6(5)
B2' C1' B3' 63.8(5)
B4' C1' B6' 113.5(6)
B2' C1' B6' 62.4(5)
B3' C1' B6' 115.4(6)
B4' C1' B5' 61.8(5)
B2' C1' B5' 113.4(6)
B3' C1' B5' 114.0(6)
B6' C1' B5' 61.9(5)
B4' C1' S2 117.7(5)
B2' C1' S2 120.4(5)
B3' C1' S2 120.4(5)
B6' C1' S2 116.3(6)
B5' C1' S2 115.1(5)
B2' C7' B11' 62.8(6)
B2' C7' B3' 64.3(5)
B11' C7' B3' 116.1(7)
B2' C7' B8' 115.2(6)
B11' C7' B8' 114.4(7)
B3' C7' B8' 62.3(5)
B2' C7' B12' 113.9(7)
B11' C7' B12' 62.0(6)
B3' C7' B12' 114.1(6)
B8' C7' B12' 62.3(5)
B2' C7' H7' 117.2
B11' C7' H7' 117.5
B3' C7' H7' 116.9
B8' C7' H7' 118.0
B12' C7' H7' 118.8
B42' C41' B43' 64.0(6)
B42' C41' B44' 116.1(7)
B43' C41' B44' 63.1(6)
B42' C41' B46' 62.4(5)
B43' C41' B46' 114.6(7)
B44' C41' B46' 113.5(6)
B42' C41' B45' 114.1(7)
B43' C41' B45' 113.6(6)
B44' C41' B45' 61.5(5)
B46' C41' B45' 62.0(5)
B42' C41' S4 118.9(6)
B43' C41' S4 120.7(5)
B44' C41' S4 117.6(6)
B46' C41' S4 116.4(5)
B45' C41' S4 115.6(5)
B43' C47' B42' 64.8(6)
B43' C47' B48' 62.7(6)
B42' C47' B48' 116.7(8)
B43' C47' B52' 115.4(9)
B42' C47' B52' 115.3(7)
B48' C47' B52' 63.1(7)
B43' C47' B51' 116.9(7)
B42' C47' B51' 63.4(6)
B48' C47' B51' 115.1(8)
B52' C47' B51' 61.9(6)
B43' C47' H47' 116.3
B42' C47' H47' 116.1
B48' C47' H47' 117.2
B52' C47' H47' 118.1
B51' C47' H47' 117.3
C7 B2 C1 100.9(6)
C7 B2 B8 58.6(5)
C1 B2 B8 105.4(6)
C7 B2 B3 58.7(5)
C1 B2 B3 57.9(5)
B8 B2 B3 108.1(6)
C7 B2 B6 104.8(6)
C1 B2 B6 58.9(5)
B8 B2 B6 60.8(5)
B3 B2 B6 107.6(6)
C7 B2 H2B 125.6
C1 B2 H2B 125.6
B8 B2 H2B 121.5
B3 B2 H2B 121.6
B6 B2 H2B 121.9
C1 B3 C7 101.5(6)
C1 B3 B4 60.0(5)
C7 B3 B4 104.3(6)
C1 B3 B2 59.1(5)
C7 B3 B2 58.4(5)
B4 B3 B2 109.1(7)
C1 B3 B11 105.6(6)
C7 B3 B11 57.9(5)
B4 B3 B11 60.0(5)
B2 B3 B11 107.5(6)
C1 B3 H3B 124.5
C7 B3 H3B 126.1
B4 B3 H3B 121.5
B2 B3 H3B 121.1
B11 B3 H3B 122.4
C1 B4 B3 57.8(5)
C1 B4 B11 104.3(6)
B3 B4 B11 60.4(5)
C1 B4 B10 104.8(6)
B3 B4 B10 108.3(6)
B11 B4 B10 60.0(5)
C1 B4 B5 58.7(4)
B3 B4 B5 107.0(6)
B11 B4 B5 107.1(6)
B10 B4 B5 59.6(5)
C1 B4 H4B 125.0
B3 B4 H4B 121.7
B11 B4 H4B 122.5
B10 B4 H4B 122.1
B5 B4 H4B 122.2
C1 B5 B9 105.7(6)
C1 B5 B6 59.1(4)
B9 B5 B6 61.3(5)
C1 B5 B10 104.7(6)
B9 B5 B10 60.1(5)
B6 B5 B10 109.2(7)
C1 B5 B4 58.3(5)
B9 B5 B4 108.3(7)
B6 B5 B4 108.4(6)
B10 B5 B4 59.9(5)
C1 B5 H5B 124.7
B9 B5 H5B 121.6
B6 B5 H5B 120.5
B10 B5 H5B 122.2
B4 B5 H5B 121.7
C1 B6 B5 59.6(4)
C1 B6 B9 104.6(6)
B5 B6 B9 59.2(5)
C1 B6 B2 58.1(5)
B5 B6 B2 107.8(6)
B9 B6 B2 107.3(7)
C1 B6 B8 103.3(6)
B5 B6 B8 107.1(6)
B9 B6 B8 60.2(5)
B2 B6 B8 58.8(5)
C1 B6 H6B 124.9
B5 B6 H6B 121.5
B9 B6 H6B 122.6
B2 B6 H6B 122.1
B8 B6 H6B 123.3
C7 B8 B2 58.7(5)
C7 B8 B12 58.7(5)
B2 B8 B12 108.2(6)
C7 B8 B9 104.3(6)
B2 B8 B9 108.0(6)
B12 B8 B9 59.7(5)
C7 B8 B6 104.6(6)
B2 B8 B6 60.4(5)
B12 B8 B6 107.5(6)
B9 B8 B6 59.6(5)
C7 B8 H8B 124.9
B2 B8 H8B 121.2
B12 B8 H8B 121.6
B9 B8 H8B 122.7
B6 B8 H8B 122.5
B5 B9 B10 61.0(5)
B5 B9 B12 107.7(7)
B10 B9 B12 59.1(5)
B5 B9 B6 59.6(5)
B10 B9 B6 108.6(6)
B12 B9 B6 108.1(7)
B5 B9 B8 107.4(6)
B10 B9 B8 107.3(7)
B12 B9 B8 59.8(5)
B6 B9 B8 60.2(5)
B5 B9 H9B 121.7
B10 B9 H9B 121.6
B12 B9 H9B 122.1
B6 B9 H9B 121.4
B8 B9 H9B 122.2
B12 B10 B9 60.8(5)
B12 B10 B11 59.7(5)
B9 B10 B11 107.9(7)
B12 B10 B5 107.4(6)
B9 B10 B5 58.9(5)
B11 B10 B5 107.1(6)
B12 B10 B4 107.4(6)
B9 B10 B4 107.7(6)
B11 B10 B4 59.2(5)
B5 B10 B4 60.5(5)
B12 B10 H10B 121.8
B9 B10 H10B 121.7
B11 B10 H10B 122.3
B5 B10 H10B 122.3
B4 B10 H10B 122.0
C7 B11 B12 59.4(5)
C7 B11 B4 104.9(6)
B12 B11 B4 108.4(7)
C7 B11 B3 58.9(5)
B12 B11 B3 108.8(6)
B4 B11 B3 59.6(5)
C7 B11 B10 104.8(6)
B12 B11 B10 59.4(5)
B4 B11 B10 60.8(5)
B3 B11 B10 108.3(7)
C7 B11 H11B 124.5
B12 B11 H11B 121.1
B4 B11 H11B 122.2
B3 B11 H11B 121.3
B10 B11 H11B 122.3
C7 B12 B10 105.0(6)
C7 B12 B11 58.1(5)
B10 B12 B11 61.0(5)
C7 B12 B9 104.4(6)
B10 B12 B9 60.2(5)
B11 B12 B9 108.4(7)
C7 B12 B8 58.0(5)
B10 B12 B8 108.8(7)
B11 B12 B8 107.4(6)
B9 B12 B8 60.5(6)
C7 B12 H12B 125.4
B10 B12 H12B 121.5
B11 B12 H12B 121.5
B9 B12 H12B 122.1
B8 B12 H12B 121.6
C47 B42 C41 100.8(6)
C47 B42 B51 59.3(5)
C41 B42 B51 105.1(6)
C47 B42 B46 104.6(6)
C41 B42 B46 58.9(5)
B51 B42 B46 59.9(5)
C47 B42 B43 57.9(5)
C41 B42 B43 58.3(5)
B51 B42 B43 107.9(6)
B46 B42 B43 107.4(6)
C47 B42 H42B 125.7
C41 B42 H42B 125.5
B51 B42 H42B 121.7
B46 B42 H42B 122.2
B43 B42 H42B 121.8
C47 B43 C41 101.0(6)
C47 B43 B48 59.8(5)
C41 B43 B48 105.3(7)
C47 B43 B44 105.5(6)
C41 B43 B44 59.2(5)
B48 B43 B44 60.2(5)
C47 B43 B42 58.0(5)
C41 B43 B42 58.4(5)
B48 B43 B42 108.5(7)
B44 B43 B42 108.4(7)
C47 B43 H43B 125.3
C41 B43 H43B 125.5
B48 B43 H43B 121.4
B44 B43 H43B 121.5
B42 B43 H43B 121.4
C41 B44 B43 58.9(5)
C41 B44 B48 104.7(6)
B43 B44 B48 59.7(5)
C41 B44 B45 59.5(5)
B43 B44 B45 108.7(6)
B48 B44 B45 107.8(7)
C41 B44 B49 104.4(7)
B43 B44 B49 107.5(6)
B48 B44 B49 59.9(6)
B45 B44 B49 59.3(6)
C41 B44 H44B 124.5
B43 B44 H44B 121.4
B48 B44 H44B 122.5
B45 B44 H44B 121.2
B49 B44 H44B 123.0
C41 B45 B49 104.5(7)
C41 B45 B50 104.4(6)
B49 B45 B50 60.2(6)
C41 B45 B44 58.3(5)
B49 B45 B44 60.6(6)
B50 B45 B44 108.6(8)
C41 B45 B46 58.4(5)
B49 B45 B46 107.7(7)
B50 B45 B46 59.8(5)
B44 B45 B46 107.6(6)
C41 B45 H45B 125.2
B49 B45 H45B 122.2
B50 B45 H45B 122.2
B44 B45 H45B 121.3
B46 B45 H45B 121.9
C41 B46 B50 104.9(7)
C41 B46 B51 104.2(7)
B50 B46 B51 61.0(5)
C41 B46 B42 58.2(5)
B50 B46 B42 108.2(7)
B51 B46 B42 59.4(5)
C41 B46 B45 59.2(5)
B50 B46 B45 59.6(5)
B51 B46 B45 108.2(7)
B42 B46 B45 107.9(7)
C41 B46 H46B 124.9
B50 B46 H46B 122.0
B51 B46 H46B 122.4
B42 B46 H46B 121.8
B45 B46 H46B 121.4
C47 B48 B43 58.3(5)
C47 B48 B44 104.3(7)
B43 B48 B44 60.1(5)
C47 B48 B49 104.2(7)
B43 B48 B49 108.6(7)
B44 B48 B49 60.9(5)
C47 B48 B52 58.8(5)
B43 B48 B52 108.2(7)
B44 B48 B52 108.6(8)
B49 B48 B52 59.6(6)
C47 B48 H48B 125.4
B43 B48 H48B 121.3
B44 B48 H48B 122.0
B49 B48 H48B 122.2
B52 B48 H48B 121.3
B52 B49 B45 108.9(7)
B52 B49 B48 60.4(6)
B45 B49 B48 108.0(6)
B52 B49 B50 61.0(6)
B45 B49 B50 60.1(5)
B48 B49 B50 109.1(7)
B52 B49 B44 107.9(6)
B45 B49 B44 60.2(5)
B48 B49 B44 59.2(5)
B50 B49 B44 108.3(7)
B52 B49 H49B 121.1
B45 B49 H49B 121.5
B48 B49 H49B 121.7
B50 B49 H49B 121.0
B44 B49 H49B 122.1
B45 B50 B49 59.7(6)
B45 B50 B46 60.7(5)
B49 B50 B46 108.0(7)
B45 B50 B52 107.2(7)
B49 B50 B52 59.2(6)
B46 B50 B52 107.5(7)
B45 B50 B51 107.9(6)
B49 B50 B51 107.4(7)
B46 B50 B51 59.5(5)
B52 B50 B51 60.0(6)
B45 B50 H50B 121.7
B49 B50 H50B 122.1
B46 B50 H50B 121.6
B52 B50 H50B 122.3
B51 B50 H50B 122.0
C47 B51 B42 58.1(5)
C47 B51 B46 104.2(6)
B42 B51 B46 60.7(5)
C47 B51 B52 58.4(5)
B42 B51 B52 107.5(6)
B46 B51 B52 107.4(7)
C47 B51 B50 104.1(7)
B42 B51 B50 108.1(6)
B46 B51 B50 59.5(5)
B52 B51 B50 59.8(6)
C47 B51 H51B 125.3
B42 B51 H51B 121.4
B46 B51 H51B 122.5
B52 B51 H51B 121.9
B50 B51 H51B 122.6
C47 B52 B49 104.4(6)
C47 B52 B48 58.7(5)
B49 B52 B48 60.0(5)
C47 B52 B50 104.2(7)
B49 B52 B50 59.7(6)
B48 B52 B50 107.8(7)
C47 B52 B51 58.3(5)
B49 B52 B51 107.9(7)
B48 B52 B51 107.8(6)
B50 B52 B51 60.2(6)
C47 B52 H52B 125.1
B49 B52 H52B 122.5
B48 B52 H52B 121.5
B50 B52 H52B 122.6
B51 B52 H52B 121.5
F1 B53 F4 108.6(7)
F1 B53 F2 110.0(7)
F4 B53 F2 109.2(8)
F1 B53 F3 109.7(8)
F4 B53 F3 109.5(7)
F2 B53 F3 109.8(7)
F8 B54 F6 109.7(7)
F8 B54 F5 110.6(8)
F6 B54 F5 109.0(9)
F8 B54 F7 109.0(8)
F6 B54 F7 109.9(7)
F5 B54 F7 108.6(7)
F9 B55 F12 109.7(8)
F9 B55 F11 109.0(7)
F12 B55 F11 108.3(7)
F9 B55 F10 109.8(7)
F12 B55 F10 110.6(8)
F11 B55 F10 109.4(7)
F13 B56 F15 113.1(9)
F13 B56 F14 109.1(9)
F15 B56 F14 108.0(7)
F13 B56 F16 108.9(8)
F15 B56 F16 109.4(8)
F14 B56 F16 108.3(8)
C7' B2' C1' 100.8(6)
C7' B2' B11' 58.8(6)
C1' B2' B11' 105.4(6)
C7' B2' B6' 105.2(7)
C1' B2' B6' 59.7(5)
B11' B2' B6' 60.5(6)
C7' B2' B3' 58.1(5)
C1' B2' B3' 58.1(5)
B11' B2' B3' 107.8(7)
B6' B2' B3' 108.5(6)
C7' B2' H2' 125.7
C1' B2' H2' 125.3
B11' B2' H2' 121.8
B6' B2' H2' 121.2
B3' B2' H2' 121.6
C7' B3' C1' 100.4(6)
C7' B3' B4' 104.0(6)
C1' B3' B4' 58.3(5)
C7' B3' B8' 59.6(5)
C1' B3' B8' 104.4(6)
B4' B3' B8' 59.4(5)
C7' B3' B2' 57.6(5)
C1' B3' B2' 58.1(5)
B4' B3' B2' 106.5(7)
B8' B3' B2' 107.6(6)
C7' B3' H3' 125.7
C1' B3' H3' 125.8
B4' B3' H3' 123.0
B8' B3' H3' 121.8
B2' B3' H3' 122.2
C1' B4' B8' 106.0(6)
C1' B4' B9' 106.4(7)
B8' B4' B9' 60.4(5)
C1' B4' B5' 60.4(5)
B8' B4' B5' 108.8(6)
B9' B4' B5' 59.9(6)
C1' B4' B3' 59.1(5)
B8' B4' B3' 60.5(5)
B9' B4' B3' 109.3(6)
B5' B4' B3' 110.0(7)
C1' B4' H4' 123.5
B8' B4' H4' 121.9
B9' B4' H4' 121.8
B5' B4' H4' 120.5
B3' B4' H4' 120.5
C1' B5' B10' 104.3(6)
C1' B5' B9' 104.3(7)
B10' B5' B9' 60.9(6)
C1' B5' B4' 57.7(5)
B10' B5' B4' 107.9(7)
B9' B5' B4' 59.9(5)
C1' B5' B6' 59.0(4)
B10' B5' B6' 59.8(5)
B9' B5' B6' 108.8(7)
B4' B5' B6' 107.7(6)
C1' B5' H5' 125.3
B10' B5' H5' 122.3
B9' B5' H5' 121.8
B4' B5' H5' 122.0
B6' B5' H5' 121.2
C1' B6' B10' 103.9(7)
C1' B6' B2' 57.9(4)
B10' B6' B2' 107.0(8)
C1' B6' B11' 103.0(7)
B10' B6' B11' 59.8(6)
B2' B6' B11' 59.1(5)
C1' B6' B5' 59.1(5)
B10' B6' B5' 59.2(5)
B2' B6' B5' 107.3(7)
B11' B6' B5' 106.7(8)
C1' B6' H6' 125.4
B10' B6' H6' 122.9
B2' B6' H6' 122.2
B11' B6' H6' 123.4
B5' B6' H6' 121.8
C7' B8' B4' 103.3(7)
C7' B8' B9' 104.3(7)
B4' B8' B9' 60.0(5)
C7' B8' B3' 58.1(5)
B4' B8' B3' 60.1(5)
B9' B8' B3' 108.6(7)
C7' B8' B12' 58.9(5)
B4' B8' B12' 106.6(8)
B9' B8' B12' 59.2(5)
B3' B8' B12' 107.9(7)
C7' B8' H8' 125.3
B4' B8' H8' 123.2
B9' B8' H8' 122.3
B3' B8' H8' 121.2
B12' B8' H8' 122.0
B12' B9' B5' 107.5(8)
B12' B9' B4' 107.8(6)
B5' B9' B4' 60.2(5)
B12' B9' B8' 61.1(6)
B5' B9' B8' 108.6(6)
B4' B9' B8' 59.7(5)
B12' B9' B10' 59.2(6)
B5' B9' B10' 59.5(6)
B4' B9' B10' 107.1(7)
B8' B9' B10' 108.2(7)
B12' B9' H9' 121.8
B5' B9' H9' 121.7
B4' B9' H9' 122.1
B8' B9' H9' 121.0
B10' B9' H9' 122.4
B12' B10' B5' 108.0(7)
B12' B10' B6' 109.3(7)
B5' B10' B6' 61.0(5)
B12' B10' B11' 60.3(6)
B5' B10' B11' 108.9(6)
B6' B10' B11' 60.7(6)
B12' B10' B9' 59.7(6)
B5' B10' B9' 59.6(6)
B6' B10' B9' 108.8(6)
B11' B10' B9' 108.0(8)
B12' B10' H10' 121.6
B5' B10' H10' 121.5
B6' B10' H10' 120.5
B11' B10' H10' 121.4
B9' B10' H10' 122.0
C7' B11' B2' 58.5(5)
C7' B11' B12' 60.0(6)
B2' B11' B12' 108.7(7)
C7' B11' B10' 104.9(8)
B2' B11' B10' 107.8(6)
B12' B11' B10' 59.2(6)
C7' B11' B6' 105.0(6)
B2' B11' B6' 60.4(5)
B12' B11' B6' 107.5(7)
B10' B11' B6' 59.6(6)
C7' B11' H11' 124.2
B2' B11' H11' 121.2
B12' B11' H11' 121.3
B10' B11' H11' 122.9
B6' B11' H11' 122.5
C7' B12' B10' 104.5(7)
C7' B12' B9' 104.6(6)
B10' B12' B9' 61.1(6)
C7' B12' B11' 58.0(6)
B10' B12' B11' 60.6(7)
B9' B12' B11' 109.3(8)
C7' B12' B8' 58.7(5)
B10' B12' B8' 108.6(7)
B9' B12' B8' 59.7(5)
B11' B12' B8' 108.1(7)
C7' B12' H12' 125.4
B10' B12' H12' 121.8
B9' B12' H12' 121.7
B11' B12' H12' 121.1
B8' B12' H12' 121.5
C47' B42' C41' 99.4(8)
C47' B42' B46' 103.5(8)
C41' B42' B46' 59.3(5)
C47' B42' B51' 58.9(6)
C41' B42' B51' 104.2(8)
B46' B42' B51' 59.2(6)
C47' B42' B43' 56.8(6)
C41' B42' B43' 58.1(5)
B46' B42' B43' 107.4(8)
B51' B42' B43' 106.6(8)
C47' B42' H42' 126.7
C41' B42' H42' 125.8
B46' B42' H42' 122.3
B51' B42' H42' 122.5
B43' B42' H42' 122.3
C47' B43' C41' 100.3(7)
C47' B43' B48' 59.5(6)
C41' B43' B48' 105.2(7)
C47' B43' B44' 104.6(7)
C41' B43' B44' 58.6(5)
B48' B43' B44' 60.3(6)
C47' B43' B42' 58.3(6)
C41' B43' B42' 57.9(5)
B48' B43' B42' 108.8(7)
B44' B43' B42' 107.4(7)
C47' B43' H43' 125.7
C41' B43' H43' 125.9
B48' B43' H43' 121.1
B44' B43' H43' 122.3
B42' B43' H43' 121.5
C41' B44' B45' 60.3(5)
C41' B44' B49' 106.0(7)
B45' B44' B49' 60.6(5)
C41' B44' B48' 103.8(7)
B45' B44' B48' 107.9(7)
B49' B44' B48' 59.4(6)
C41' B44' B43' 58.3(5)
B45' B44' B43' 108.7(7)
B49' B44' B43' 107.1(8)
B48' B44' B43' 58.8(6)
C41' B44' H44' 124.2
B45' B44' H44' 120.4
B49' B44' H44' 122.2
B48' B44' H44' 123.4
B43' B44' H44' 122.2
C41' B45' B50' 104.4(7)
C41' B45' B44' 58.2(5)
B50' B45' B44' 108.2(7)
C41' B45' B46' 58.2(5)
B50' B45' B46' 60.4(6)
B44' B45' B46' 107.6(7)
C41' B45' B49' 103.9(6)
B50' B45' B49' 60.2(6)
B44' B45' B49' 59.9(5)
B46' B45' B49' 108.1(8)
C41' B45' H45' 125.5
B50' B45' H45' 122.0
B44' B45' H45' 121.6
B46' B45' H45' 121.5
B49' B45' H45' 122.5
C41' B46' B51' 104.8(7)
C41' B46' B42' 58.3(5)
B51' B46' B42' 61.0(6)
C41' B46' B45' 59.8(5)
B51' B46' B45' 107.6(7)
B42' B46' B45' 108.9(7)
C41' B46' B50' 104.8(7)
B51' B46' B50' 59.6(6)
B42' B46' B50' 108.6(7)
B45' B46' B50' 59.3(6)
C41' B46' H46' 124.6
B51' B46' H46' 122.4
B42' B46' H46' 120.8
B45' B46' H46' 121.3
B50' B46' H46' 122.7
C47' B48' B43' 57.8(6)
C47' B48' B49' 104.4(7)
B43' B48' B49' 109.4(7)
C47' B48' B44' 103.8(7)
B43' B48' B44' 60.9(6)
B49' B48' B44' 60.3(6)
C47' B48' B52' 58.5(6)
B43' B48' B52' 107.6(8)
B49' B48' B52' 59.5(6)
B44' B48' B52' 107.0(7)
C47' B48' H48' 125.6
B43' B48' H48' 120.9
B49' B48' H48' 121.8
B44' B48' H48' 122.6
B52' B48' H48' 122.2
B52' B49' B48' 60.7(7)
B52' B49' B44' 108.0(8)
B48' B49' B44' 60.3(6)
B52' B49' B50' 59.2(6)
B48' B49' B50' 108.0(9)
B44' B49' B50' 107.2(7)
B52' B49' B45' 106.6(8)
B48' B49' B45' 107.7(7)
B44' B49' B45' 59.5(5)
B50' B49' B45' 59.3(5)
B52' B49' H49' 122.1
B48' B49' H49' 121.1
B44' B49' H49' 121.8
B50' B49' H49' 122.4
B45' B49' H49' 122.6
B52' B50' B51' 60.1(6)
B52' B50' B45' 108.0(7)
B51' B50' B45' 108.3(7)
B52' B50' B49' 59.7(6)
B51' B50' B49' 108.3(7)
B45' B50' B49' 60.5(6)
B52' B50' B46' 107.2(7)
B51' B50' B46' 59.5(6)
B45' B50' B46' 60.3(5)
B49' B50' B46' 108.3(7)
B52' B50' H50' 122.2
B51' B50' H50' 121.6
B45' B50' H50' 121.3
B49' B50' H50' 121.4
B46' B50' H50' 122.0
C47' B51' B52' 58.6(6)
C47' B51' B46' 103.2(7)
B52' B51' B46' 108.0(9)
C47' B51' B50' 103.9(8)
B52' B51' B50' 59.5(6)
B46' B51' B50' 61.0(6)
C47' B51' B42' 57.8(5)
B52' B51' B42' 107.8(8)
B46' B51' B42' 59.8(5)
B50' B51' B42' 108.8(8)
C47' B51' H51' 126.0
B52' B51' H51' 121.6
B46' B51' H51' 122.5
B50' B51' H51' 122.0
B42' B51' H51' 121.4
C47' B52' B50' 105.2(7)
C47' B52' B49' 104.6(8)
B50' B52' B49' 61.2(6)
C47' B52' B51' 59.5(6)
B50' B52' B51' 60.3(6)
B49' B52' B51' 109.7(8)
C47' B52' B48' 58.4(6)
B50' B52' B48' 108.9(8)
B49' B52' B48' 59.8(6)
B51' B52' B48' 109.2(8)
C47' B52' H52' 125.0
B50' B52' H52' 121.7
B49' B52' H52' 121.8
B51' B52' H52' 120.3
B48' B52' H52' 121.3

loop_
_geom_bond_atom_site_label_1
_geom_bond_atom_site_label_2
_geom_bond_distance
Pt1 P1 2.2730(17)
Pt1 P2 2.2736(18)
Pt1 S1 2.3849(17)
Pt1 S2 2.3988(16)
Pt2 P4 2.2736(17)
Pt2 P3 2.2742(18)
Pt2 S3 2.3950(17)
Pt2 S4 2.4141(17)
Cl1 C76 1.770(9)
Cl2 C76 1.759(9)
Cl3 C77 1.783(13)
Cl4 C77 1.710(12)
Cl5 C78 1.951(14)
Cl6 C78 1.620(12)
Cl7 C79 1.783(9)
Cl8 C79 1.753(10)
Cl9 C80 1.743(11)
Cl10 C80 1.728(11)
S1 C1 1.808(7)
S1 C8 1.844(7)
S2 C1' 1.818(7)
S2 C10 1.837(7)
S3 C41 1.816(8)
S3 C48 1.845(7)
S4 C41' 1.813(8)
S4 C50 1.843(8)
P1 C18 1.801(7)
P1 C12 1.805(7)
P1 C9 1.820(7)
P2 C24 1.811(7)
P2 C30 1.816(7)
P2 C11 1.823(7)
P3 C52 1.807(8)
P3 C58 1.812(7)
P3 C49 1.821(8)
P4 C70 1.806(7)
P4 C64 1.813(7)
P4 C51 1.832(8)
F1 B53 1.366(10)
F2 B53 1.385(11)
F3 B53 1.394(11)
F4 B53 1.381(11)
F5 B54 1.382(11)
F6 B54 1.379(12)
F7 B54 1.403(11)
F8 B54 1.372(10)
F9 B55 1.351(11)
F10 B55 1.393(11)
F11 B55 1.381(11)
F12 B55 1.363(11)
F13 B56 1.351(12)
F14 B56 1.375(11)
F15 B56 1.367(12)
F16 B56 1.401(11)
C1 B3 1.690(12)
C1 B2 1.711(11)
C1 B6 1.725(10)
C1 B4 1.728(11)
C1 B5 1.734(10)
C7 B11 1.688(12)
C7 B8 1.698(12)
C7 B2 1.701(12)
C7 B3 1.706(10)
C7 B12 1.712(11)
C7 H7 1.1200
C8 C9 1.509(9)
C8 H8C 0.9900
C8 H8D 0.9900
C9 H9C 0.9900
C9 H9D 0.9900
C10 C11 1.509(10)
C10 H10C 0.9900
C10 H10D 0.9900
C11 H11C 0.9900
C11 H11D 0.9900
C12 C17 1.389(10)
C12 C13 1.392(11)
C13 C14 1.383(11)
C13 H13 0.9500
C14 C15 1.369(13)
C14 H14 0.9500
C15 C16 1.384(14)
C15 H15 0.9500
C16 C17 1.384(11)
C16 H16 0.9500
C17 H17 0.9500
C18 C23 1.392(10)
C18 C19 1.397(10)
C19 C20 1.383(10)
C19 H19 0.9500
C20 C21 1.373(12)
C20 H20 0.9500
C21 C22 1.381(13)
C21 H21 0.9500
C22 C23 1.389(11)
C22 H22 0.9500
C23 H23 0.9500
C24 C29 1.377(10)
C24 C25 1.383(11)
C25 C26 1.377(11)
C25 H25 0.9500
C26 C27 1.364(13)
C26 H26 0.9500
C27 C28 1.383(13)
C27 H27 0.9500
C28 C29 1.383(10)
C28 H28 0.9500
C29 H29 0.9500
C30 C31 1.381(11)
C30 C35 1.416(10)
C31 C32 1.393(10)
C31 H31 0.9500
C32 C33 1.384(11)
C32 H32 0.9500
C33 C34 1.378(12)
C33 H33 0.9500
C34 C35 1.389(10)
C34 H34 0.9500
C35 H35 0.9500
C41 B43 1.703(12)
C41 B42 1.705(11)
C41 B44 1.709(12)
C41 B46 1.716(12)
C41 B45 1.731(11)
C47 B43 1.682(11)
C47 B42 1.686(11)
C47 B51 1.708(12)
C47 B48 1.709(12)
C47 B52 1.711(11)
C47 H47 1.1200
C48 C49 1.511(9)
C48 H48C 0.9900
C48 H48D 0.9900
C49 H49C 0.9900
C49 H49D 0.9900
C50 C51 1.499(10)
C50 H50C 0.9900
C50 H50D 0.9900
C51 H51C 0.9900
C51 H51D 0.9900
C52 C53 1.394(12)
C52 C57 1.411(11)
C53 C54 1.382(11)
C53 H53 0.9500
C54 C55 1.385(12)
C54 H54 0.9500
C55 C56 1.384(13)
C55 H55 0.9500
C56 C57 1.395(11)
C56 H56 0.9500
C57 H57 0.9500
C58 C63 1.387(12)
C58 C59 1.401(12)
C59 C60 1.388(11)
C59 H59 0.9500
C60 C61 1.345(16)
C60 H60 0.9500
C61 C62 1.398(17)
C61 H61 0.9500
C62 C63 1.390(12)
C62 H62 0.9500
C63 H63 0.9500
C64 C69 1.383(10)
C64 C65 1.401(10)
C65 C66 1.377(10)
C65 H65 0.9500
C66 C67 1.374(11)
C66 H66 0.9500
C67 C68 1.392(12)
C67 H67 0.9500
C68 C69 1.371(11)
C68 H68 0.9500
C69 H69 0.9500
C70 C71 1.381(10)
C70 C75 1.388(11)
C71 C72 1.375(11)
C71 H71 0.9500
C72 C73 1.387(12)
C72 H72 0.9500
C73 C74 1.370(11)
C73 H73 0.9500
C74 C75 1.383(11)
C74 H74 0.9500
C75 H75 0.9500
C76 H76A 0.9900
C76 H76B 0.9900
C77 H77A 0.9900
C77 H77B 0.9900
C78 H78A 0.9900
C78 H78B 0.9900
C79 H79A 0.9900
C79 H79B 0.9900
C80 H80A 0.9900
C80 H80B 0.9900
C1' B4' 1.693(12)
C1' B2' 1.708(10)
C1' B3' 1.708(12)
C1' B6' 1.741(11)
C1' B5' 1.742(10)
C7' B2' 1.692(14)
C7' B11' 1.697(15)
C7' B3' 1.702(11)
C7' B8' 1.729(12)
C7' B12' 1.733(11)
C7' H7' 1.1200
C41' B42' 1.704(13)
C41' B43' 1.708(12)
C41' B44' 1.714(12)
C41' B46' 1.722(12)
C41' B45' 1.751(11)
C47' B43' 1.672(14)
C47' B42' 1.700(14)
C47' B48' 1.702(16)
C47' B52' 1.704(15)
C47' B51' 1.720(13)
C47' H47' 1.1200
B2 B8 1.769(12)
B2 B3 1.777(12)
B2 B6 1.797(13)
B2 H2B 1.1200
B3 B4 1.765(12)
B3 B11 1.779(12)
B3 H3B 1.1200
B4 B11 1.771(13)
B4 B10 1.800(11)
B4 B5 1.810(13)
B4 H4B 1.1200
B5 B9 1.756(12)
B5 B6 1.763(12)
B5 B10 1.795(13)
B5 H5B 1.1200
B6 B9 1.792(12)
B6 B8 1.804(14)
B6 H6B 1.1200
B8 B12 1.790(13)
B8 B9 1.804(13)
B8 H8B 1.1200
B9 B10 1.778(13)
B9 B12 1.789(13)
B9 H9B 1.1200
B10 B12 1.758(13)
B10 B11 1.786(13)
B10 H10B 1.1200
B11 B12 1.763(12)
B11 H11B 1.1200
B12 H12B 1.1200
B42 B51 1.762(11)
B42 B46 1.785(13)
B42 B43 1.788(13)
B42 H42B 1.1200
B43 B48 1.746(13)
B43 B44 1.753(13)
B43 H43B 1.1200
B44 B48 1.755(13)
B44 B45 1.778(15)
B44 B49 1.785(12)
B44 H44B 1.1200
B45 B49 1.761(15)
B45 B50 1.768(12)
B45 B46 1.787(13)
B45 H45B 1.1200
B46 B50 1.772(13)
B46 B51 1.772(13)
B46 H46B 1.1200
B48 B49 1.767(15)
B48 B52 1.774(14)
B48 H48B 1.1200
B49 B52 1.760(12)
B49 B50 1.769(15)
B49 H49B 1.1200
B50 B52 1.791(16)
B50 B51 1.797(13)
B50 H50B 1.1200
B51 B52 1.795(14)
B51 H51B 1.1200
B52 H52B 1.1200
B2' B11' 1.765(12)
B2' B6' 1.787(13)
B2' B3' 1.805(13)
B2' H2' 1.1200
B3' B4' 1.767(12)
B3' B8' 1.775(13)
B3' H3' 1.1200
B4' B8' 1.755(13)
B4' B9' 1.760(12)
B4' B5' 1.766(14)
B4' H4' 1.1200
B5' B10' 1.759(12)
B5' B9' 1.760(15)
B5' B6' 1.792(13)
B5' H5' 1.1200
B6' B10' 1.769(14)
B6' B11' 1.789(15)
B6' H6' 1.1200
B8' B9' 1.767(13)
B8' B12' 1.791(14)
B8' H8' 1.1200
B9' B12' 1.758(13)
B9' B10' 1.782(15)
B9' H9' 1.1200
B10' B12' 1.748(17)
B10' B11' 1.773(14)
B10' H10' 1.1200
B11' B12' 1.767(16)
B11' H11' 1.1200
B12' H12' 1.1200
B42' B46' 1.775(13)
B42' B51' 1.796(14)
B42' B43' 1.807(15)
B42' H42' 1.1200
B43' B48' 1.754(13)
B43' B44' 1.791(15)
B43' H43' 1.1200
B44' B45' 1.773(12)
B44' B49' 1.780(13)
B44' B48' 1.781(14)
B44' H44' 1.1200
B45' B50' 1.769(14)
B45' B46' 1.788(14)
B45' B49' 1.792(12)
B45' H45' 1.1200
B46' B51' 1.763(14)
B46' B50' 1.790(13)
B46' H46' 1.1200
B48' B49' 1.765(15)
B48' B52' 1.782(15)
B48' H48' 1.1200
B49' B52' 1.760(18)
B49' B50' 1.786(15)
B49' H49' 1.1200
B50' B52' 1.751(13)
B50' B51' 1.765(16)
B50' H50' 1.1200
B51' B52' 1.761(17)
B51' H51' 1.1200
B52' H52' 1.1200

loop_
_geom_torsion_atom_site_label_1
_geom_torsion_atom_site_label_2
_geom_torsion_atom_site_label_3
_geom_torsion_atom_site_label_4
_geom_torsion
P1 Pt1 S1 C1 108.8(2)
P2 Pt1 S1 C1 -132.9(7)
S2 Pt1 S1 C1 -66.7(2)
P1 Pt1 S1 C8 -3.8(3)
P2 Pt1 S1 C8 114.5(8)
S2 Pt1 S1 C8 -179.3(3)
P1 Pt1 S2 C1' -138.3(8)
P2 Pt1 S2 C1' 105.7(3)
S1 Pt1 S2 C1' -69.7(3)
P1 Pt1 S2 C10 108.5(8)
P2 Pt1 S2 C10 -7.5(3)
S1 Pt1 S2 C10 177.1(3)
P4 Pt2 S3 C41 -164.1(9)
P3 Pt2 S3 C41 102.1(3)
S4 Pt2 S3 C41 -75.3(3)
P4 Pt2 S3 C48 84.0(9)
P3 Pt2 S3 C48 -9.8(3)
S4 Pt2 S3 C48 172.8(3)
P4 Pt2 S4 C41' 114.7(3)
P3 Pt2 S4 C41' -134.0(14)
S3 Pt2 S4 C41' -61.2(3)
P4 Pt2 S4 C50 3.2(3)
P3 Pt2 S4 C50 114.5(14)
S3 Pt2 S4 C50 -172.7(3)
P2 Pt1 P1 C18 -31.1(3)
S1 Pt1 P1 C18 144.4(3)
S2 Pt1 P1 C18 -146.6(8)
P2 Pt1 P1 C12 99.0(3)
S1 Pt1 P1 C12 -85.4(3)
S2 Pt1 P1 C12 -16.5(9)
P2 Pt1 P1 C9 -147.0(2)
S1 Pt1 P1 C9 28.5(2)
S2 Pt1 P1 C9 97.5(8)
P1 Pt1 P2 C24 -28.5(3)
S1 Pt1 P2 C24 -146.3(7)
S2 Pt1 P2 C24 147.2(3)
P1 Pt1 P2 C30 100.6(2)
S1 Pt1 P2 C30 -17.3(8)
S2 Pt1 P2 C30 -83.8(2)
P1 Pt1 P2 C11 -145.1(2)
S1 Pt1 P2 C11 97.1(8)
S2 Pt1 P2 C11 30.6(2)
P4 Pt2 P3 C52 100.0(3)
S3 Pt2 P3 C52 -84.2(3)
S4 Pt2 P3 C52 -11.1(15)
P4 Pt2 P3 C58 -27.0(4)
S3 Pt2 P3 C58 148.8(4)
S4 Pt2 P3 C58 -138.1(14)
P4 Pt2 P3 C49 -144.2(3)
S3 Pt2 P3 C49 31.7(2)
S4 Pt2 P3 C49 104.7(15)
P3 Pt2 P4 C70 88.2(3)
S3 Pt2 P4 C70 -5.2(10)
S4 Pt2 P4 C70 -94.4(3)
P3 Pt2 P4 C64 -42.0(3)
S3 Pt2 P4 C64 -135.4(9)
S4 Pt2 P4 C64 135.4(3)
P3 Pt2 P4 C51 -156.2(3)
S3 Pt2 P4 C51 110.5(9)
S4 Pt2 P4 C51 21.3(3)
C8 S1 C1 B3 120.7(5)
Pt1 S1 C1 B3 6.6(6)
C8 S1 C1 B2 46.5(7)
Pt1 S1 C1 B2 -67.6(6)
C8 S1 C1 B6 -27.5(6)
Pt1 S1 C1 B6 -141.6(5)
C8 S1 C1 B4 -168.4(5)
Pt1 S1 C1 B4 77.5(5)
C8 S1 C1 B5 -97.3(5)
Pt1 S1 C1 B5 148.5(4)
C1 S1 C8 C9 -149.3(5)
Pt1 S1 C8 C9 -28.3(6)
S1 C8 C9 P1 55.5(6)
C18 P1 C9 C8 175.9(5)
C12 P1 C9 C8 62.4(5)
Pt1 P1 C9 C8 -56.6(5)
C1' S2 C10 C11 -145.0(6)
Pt1 S2 C10 C11 -23.7(6)
S2 C10 C11 P2 52.3(6)
C24 P2 C11 C10 174.9(5)
C30 P2 C11 C10 61.6(6)
Pt1 P2 C11 C10 -56.3(5)
C18 P1 C12 C17 -68.5(6)
C9 P1 C12 C17 42.8(6)
Pt1 P1 C12 C17 154.7(5)
C18 P1 C12 C13 109.7(6)
C9 P1 C12 C13 -138.9(6)
Pt1 P1 C12 C13 -27.0(7)
C17 C12 C13 C14 -0.2(11)
P1 C12 C13 C14 -178.4(6)
C12 C13 C14 C15 -1.5(12)
C13 C14 C15 C16 0.8(13)
C14 C15 C16 C17 1.6(13)
C15 C16 C17 C12 -3.2(12)
C13 C12 C17 C16 2.5(11)
P1 C12 C17 C16 -179.3(6)
C12 P1 C18 C23 -11.9(7)
C9 P1 C18 C23 -124.4(6)
Pt1 P1 C18 C23 120.6(6)
C12 P1 C18 C19 164.7(6)
C9 P1 C18 C19 52.3(6)
Pt1 P1 C18 C19 -62.8(6)
C23 C18 C19 C20 0.8(11)
P1 C18 C19 C20 -176.0(6)
C18 C19 C20 C21 -1.1(12)
C19 C20 C21 C22 1.5(13)
C20 C21 C22 C23 -1.6(13)
C21 C22 C23 C18 1.2(12)
C19 C18 C23 C22 -0.8(11)
P1 C18 C23 C22 175.8(6)
C30 P2 C24 C29 -15.5(7)
C11 P2 C24 C29 -128.8(6)
Pt1 P2 C24 C29 115.5(6)
C30 P2 C24 C25 161.8(6)
C11 P2 C24 C25 48.6(7)
Pt1 P2 C24 C25 -67.2(7)
C29 C24 C25 C26 0.5(13)
P2 C24 C25 C26 -176.9(7)
C24 C25 C26 C27 1.2(15)
C25 C26 C27 C28 -2.3(17)
C26 C27 C28 C29 1.7(15)
C25 C24 C29 C28 -1.0(12)
P2 C24 C29 C28 176.3(6)
C27 C28 C29 C24 -0.1(12)
C24 P2 C30 C31 116.8(6)
C11 P2 C30 C31 -131.7(6)
Pt1 P2 C30 C31 -19.9(6)
C24 P2 C30 C35 -66.4(6)
C11 P2 C30 C35 45.2(6)
Pt1 P2 C30 C35 156.9(5)
C35 C30 C31 C32 -0.8(10)
P2 C30 C31 C32 176.0(5)
C30 C31 C32 C33 0.3(10)
C31 C32 C33 C34 -0.5(11)
C32 C33 C34 C35 1.1(12)
C33 C34 C35 C30 -1.6(11)
C31 C30 C35 C34 1.4(10)
P2 C30 C35 C34 -175.5(6)
C48 S3 C41 B43 110.1(6)
Pt2 S3 C41 B43 -3.7(6)
C48 S3 C41 B42 34.4(7)
Pt2 S3 C41 B42 -79.4(6)
C48 S3 C41 B44 -179.0(6)
Pt2 S3 C41 B44 67.2(6)
C48 S3 C41 B46 -39.4(6)
Pt2 S3 C41 B46 -153.2(5)
C48 S3 C41 B45 -109.7(6)
Pt2 S3 C41 B45 136.5(5)
C41 S3 C48 C49 -138.7(6)
Pt2 S3 C48 C49 -20.1(6)
S3 C48 C49 P3 49.2(7)
C52 P3 C49 C48 63.8(6)
C58 P3 C49 C48 176.5(5)
Pt2 P3 C49 C48 -55.6(5)
C41' S4 C50 C51 -155.2(6)
Pt2 S4 C50 C51 -33.6(6)
S4 C50 C51 P4 55.0(6)
C70 P4 C51 C50 68.9(6)
C64 P4 C51 C50 -176.1(5)
Pt2 P4 C51 C50 -50.4(5)
C58 P3 C52 C53 103.0(6)
C49 P3 C52 C53 -144.7(6)
Pt2 P3 C52 C53 -31.7(7)
C58 P3 C52 C57 -73.7(7)
C49 P3 C52 C57 38.5(7)
Pt2 P3 C52 C57 151.5(5)
C57 C52 C53 C54 0.1(11)
P3 C52 C53 C54 -176.6(5)
C52 C53 C54 C55 1.3(11)
C53 C54 C55 C56 -2.5(12)
C54 C55 C56 C57 2.3(12)
C55 C56 C57 C52 -1.0(11)
C53 C52 C57 C56 -0.2(11)
P3 C52 C57 C56 176.5(6)
C52 P3 C58 C63 166.1(7)
C49 P3 C58 C63 52.2(7)
Pt2 P3 C58 C63 -63.8(7)
C52 P3 C58 C59 -12.6(8)
C49 P3 C58 C59 -126.5(7)
Pt2 P3 C58 C59 117.5(6)
C63 C58 C59 C60 0.0(12)
P3 C58 C59 C60 178.7(6)
C58 C59 C60 C61 0.6(14)
C59 C60 C61 C62 0.7(16)
C60 C61 C62 C63 -2.5(17)
C59 C58 C63 C62 -1.9(13)
P3 C58 C63 C62 179.4(7)
C61 C62 C63 C58 3.1(15)
C70 P4 C64 C69 -14.2(7)
C51 P4 C64 C69 -127.3(7)
Pt2 P4 C64 C69 117.2(6)
C70 P4 C64 C65 162.5(5)
C51 P4 C64 C65 49.4(6)
Pt2 P4 C64 C65 -66.0(6)
C69 C64 C65 C66 1.3(11)
P4 C64 C65 C66 -175.6(6)
C64 C65 C66 C67 -0.4(11)
C65 C66 C67 C68 -0.7(12)
C66 C67 C68 C69 0.8(12)
C67 C68 C69 C64 0.1(12)
C65 C64 C69 C68 -1.2(11)
P4 C64 C69 C68 175.5(6)
C64 P4 C70 C71 -46.8(7)
C51 P4 C70 C71 63.5(7)
Pt2 P4 C70 C71 178.0(5)
C64 P4 C70 C75 130.6(6)
C51 P4 C70 C75 -119.2(6)
Pt2 P4 C70 C75 -4.7(7)
C75 C70 C71 C72 0.0(12)
P4 C70 C71 C72 177.3(6)
C70 C71 C72 C73 -0.6(13)
C71 C72 C73 C74 1.7(13)
C72 C73 C74 C75 -2.1(13)
C73 C74 C75 C70 1.4(13)
C71 C70 C75 C74 -0.4(12)
P4 C70 C75 C74 -177.7(6)
C10 S2 C1' B4' -178.9(5)
Pt1 S2 C1' B4' 66.7(6)
C10 S2 C1' B2' 32.6(7)
Pt1 S2 C1' B2' -81.7(6)
C10 S2 C1' B3' 108.2(6)
Pt1 S2 C1' B3' -6.2(6)
C10 S2 C1' B6' -39.4(6)
Pt1 S2 C1' B6' -153.7(4)
C10 S2 C1' B5' -109.0(6)
Pt1 S2 C1' B5' 136.7(5)
C50 S4 C41' B42' 112.8(6)
Pt2 S4 C41' B42' -0.6(6)
C50 S4 C41' B43' 37.6(7)
Pt2 S4 C41' B43' -75.9(7)
C50 S4 C41' B44' -35.9(6)
Pt2 S4 C41' B44' -149.4(5)
C50 S4 C41' B46' -175.6(6)
Pt2 S4 C41' B46' 70.9(6)
C50 S4 C41' B45' -105.7(6)
Pt2 S4 C41' B45' 140.8(5)
B11 C7 B2 C1 -5.3(8)
B8 C7 B2 C1 101.5(6)
B3 C7 B2 C1 -41.4(5)
B12 C7 B2 C1 64.8(7)
B11 C7 B2 B8 -106.8(7)
B3 C7 B2 B8 -143.0(7)
B12 C7 B2 B8 -36.7(6)
B11 C7 B2 B3 36.1(6)
B8 C7 B2 B3 143.0(7)
B12 C7 B2 B3 106.2(7)
B11 C7 B2 B6 -65.7(7)
B8 C7 B2 B6 41.1(6)
B3 C7 B2 B6 -101.8(6)
B12 C7 B2 B6 4.4(8)
B3 C1 B2 C7 41.9(5)
B6 C1 B2 C7 -100.8(6)
B4 C1 B2 C7 5.1(7)
B5 C1 B2 C7 -64.4(7)
S1 C1 B2 C7 150.8(5)
B3 C1 B2 B8 102.0(7)
B6 C1 B2 B8 -40.7(6)
B4 C1 B2 B8 65.3(8)
B5 C1 B2 B8 -4.3(9)
S1 C1 B2 B8 -149.1(6)
B6 C1 B2 B3 -142.7(6)
B4 C1 B2 B3 -36.7(6)
B5 C1 B2 B3 -106.3(7)
S1 C1 B2 B3 108.9(6)
B3 C1 B2 B6 142.7(6)
B4 C1 B2 B6 106.0(6)
B5 C1 B2 B6 36.4(6)
S1 C1 B2 B6 -108.4(6)
B2 C1 B3 C7 -41.8(5)
B6 C1 B3 C7 -5.2(8)
B4 C1 B3 C7 100.0(6)
B5 C1 B3 C7 63.1(7)
S1 C1 B3 C7 -154.3(5)
B2 C1 B3 B4 -141.9(6)
B6 C1 B3 B4 -105.2(6)
B5 C1 B3 B4 -37.0(6)
S1 C1 B3 B4 105.7(6)
B6 C1 B3 B2 36.6(6)
B4 C1 B3 B2 141.9(6)
B5 C1 B3 B2 104.9(6)
S1 C1 B3 B2 -112.5(6)
B2 C1 B3 B11 -101.4(6)
B6 C1 B3 B11 -64.8(7)
B4 C1 B3 B11 40.5(5)
B5 C1 B3 B11 3.5(8)
S1 C1 B3 B11 146.1(5)
B11 C7 B3 C1 -101.3(6)
B8 C7 B3 C1 6.0(8)
B2 C7 B3 C1 42.2(5)
B12 C7 B3 C1 -64.7(8)
B11 C7 B3 B4 -39.6(6)
B8 C7 B3 B4 67.6(8)
B2 C7 B3 B4 103.8(7)
B12 C7 B3 B4 -3.1(9)
B11 C7 B3 B2 -143.5(7)
B8 C7 B3 B2 -36.2(6)
B12 C7 B3 B2 -106.9(7)
B8 C7 B3 B11 107.2(7)
B2 C7 B3 B11 143.5(7)
B12 C7 B3 B11 36.5(7)
C7 B2 B3 C1 -129.9(6)
B8 B2 B3 C1 -97.2(7)
B6 B2 B3 C1 -32.9(6)
C1 B2 B3 C7 129.9(6)
B8 B2 B3 C7 32.7(6)
B6 B2 B3 C7 97.0(7)
C7 B2 B3 B4 -95.4(7)
C1 B2 B3 B4 34.5(5)
B8 B2 B3 B4 -62.7(8)
B6 B2 B3 B4 1.5(8)
C7 B2 B3 B11 -31.9(6)
C1 B2 B3 B11 98.0(7)
B8 B2 B3 B11 0.8(9)
B6 B2 B3 B11 65.0(8)
B2 C1 B4 B3 37.1(6)
B6 C1 B4 B3 107.0(7)
B5 C1 B4 B3 142.0(6)
S1 C1 B4 B3 -110.5(6)
B3 C1 B4 B11 -40.4(6)
B2 C1 B4 B11 -3.3(8)
B6 C1 B4 B11 66.6(8)
B5 C1 B4 B11 101.6(6)
S1 C1 B4 B11 -150.9(5)
B3 C1 B4 B10 -102.6(7)
B2 C1 B4 B10 -65.5(8)
B6 C1 B4 B10 4.4(9)
B5 C1 B4 B10 39.4(6)
S1 C1 B4 B10 146.9(5)
B3 C1 B4 B5 -142.0(6)
B2 C1 B4 B5 -104.9(6)
B6 C1 B4 B5 -35.0(6)
S1 C1 B4 B5 107.5(6)
C7 B3 B4 C1 -95.2(6)
B2 B3 B4 C1 -34.1(5)
B11 B3 B4 C1 -133.8(6)
C1 B3 B4 B11 133.8(6)
C7 B3 B4 B11 38.6(6)
B2 B3 B4 B11 99.7(7)
C1 B3 B4 B10 96.3(6)
C7 B3 B4 B10 1.1(8)
B2 B3 B4 B10 62.2(8)
B11 B3 B4 B10 -37.5(6)
C1 B3 B4 B5 33.4(5)
C7 B3 B4 B5 -61.8(7)
B2 B3 B4 B5 -0.7(8)
B11 B3 B4 B5 -100.4(6)
B3 C1 B5 B9 -65.4(8)
B2 C1 B5 B9 4.2(9)
B6 C1 B5 B9 41.3(6)
B4 C1 B5 B9 -102.0(7)
S1 C1 B5 B9 150.9(5)
B3 C1 B5 B6 -106.7(7)
B2 C1 B5 B6 -37.1(7)
B4 C1 B5 B6 -143.3(7)
S1 C1 B5 B6 109.6(6)
B3 C1 B5 B10 -2.9(8)
B2 C1 B5 B10 66.7(8)
B6 C1 B5 B10 103.8(7)
B4 C1 B5 B10 -39.5(5)
S1 C1 B5 B10 -146.6(5)
B3 C1 B5 B4 36.6(6)
B2 C1 B5 B4 106.2(7)
B6 C1 B5 B4 143.3(7)
S1 C1 B5 B4 -107.1(6)
B3 B4 B5 C1 -33.1(5)
B11 B4 B5 C1 -96.6(6)
B10 B4 B5 C1 -134.7(6)
C1 B4 B5 B9 97.6(6)
B3 B4 B5 B9 64.6(7)
B11 B4 B5 B9 1.0(8)
B10 B4 B5 B9 -37.1(6)
C1 B4 B5 B6 32.7(5)
B3 B4 B5 B6 -0.4(8)
B11 B4 B5 B6 -63.9(7)
B10 B4 B5 B6 -102.0(7)
C1 B4 B5 B10 134.7(6)
B3 B4 B5 B10 101.6(7)
B11 B4 B5 B10 38.1(6)
B3 C1 B6 B5 104.9(7)
B2 C1 B6 B5 141.5(7)
B4 C1 B6 B5 35.7(6)
S1 C1 B6 B5 -105.8(6)
B3 C1 B6 B9 64.9(8)
B2 C1 B6 B9 101.5(7)
B4 C1 B6 B9 -4.3(9)
B5 C1 B6 B9 -40.0(6)
S1 C1 B6 B9 -145.8(6)
B3 C1 B6 B2 -36.6(6)
B4 C1 B6 B2 -105.9(7)
B5 C1 B6 B2 -141.5(7)
S1 C1 B6 B2 112.6(6)
B3 C1 B6 B8 2.7(8)
B2 C1 B6 B8 39.3(6)
B4 C1 B6 B8 -66.6(8)
B5 C1 B6 B8 -102.2(6)
S1 C1 B6 B8 151.9(5)
B9 B5 B6 C1 -133.6(7)
B10 B5 B6 C1 -96.1(7)
B4 B5 B6 C1 -32.4(6)
C1 B5 B6 B9 133.6(7)
B10 B5 B6 B9 37.5(6)
B4 B5 B6 B9 101.2(7)
C1 B5 B6 B2 33.7(6)
B9 B5 B6 B2 -99.9(7)
B10 B5 B6 B2 -62.4(7)
B4 B5 B6 B2 1.3(8)
C1 B5 B6 B8 95.7(7)
B9 B5 B6 B8 -37.9(6)
B10 B5 B6 B8 -0.4(8)
B4 B5 B6 B8 63.3(7)
C7 B2 B6 C1 93.9(6)
B8 B2 B6 C1 133.9(6)
B3 B2 B6 C1 32.6(6)
C7 B2 B6 B5 59.6(7)
C1 B2 B6 B5 -34.3(6)
B8 B2 B6 B5 99.6(7)
B3 B2 B6 B5 -1.7(8)
C7 B2 B6 B9 -2.8(7)
C1 B2 B6 B9 -96.7(6)
B8 B2 B6 B9 37.2(6)
B3 B2 B6 B9 -64.1(7)
C7 B2 B6 B8 -40.0(5)
C1 B2 B6 B8 -133.9(6)
B3 B2 B6 B8 -101.3(7)
B11 C7 B8 B2 107.1(7)
B3 C7 B8 B2 36.3(6)
B12 C7 B8 B2 142.8(7)
B11 C7 B8 B12 -35.7(7)
B2 C7 B8 B12 -142.8(7)
B3 C7 B8 B12 -106.5(7)
B11 C7 B8 B9 4.5(9)
B2 C7 B8 B9 -102.6(7)
B3 C7 B8 B9 -66.3(8)
B12 C7 B8 B9 40.2(6)
B11 C7 B8 B6 66.2(8)
B2 C7 B8 B6 -40.9(6)
B3 C7 B8 B6 -4.6(8)
B12 C7 B8 B6 101.9(7)
C1 B2 B8 C7 -93.5(7)
B3 B2 B8 C7 -32.8(6)
B6 B2 B8 C7 -133.3(6)
C7 B2 B8 B12 33.0(6)
C1 B2 B8 B12 -60.5(8)
B3 B2 B8 B12 0.2(9)
B6 B2 B8 B12 -100.3(7)
C7 B2 B8 B9 96.1(7)
C1 B2 B8 B9 2.6(9)
B3 B2 B8 B9 63.3(9)
B6 B2 B8 B9 -37.1(6)
C7 B2 B8 B6 133.3(6)
C1 B2 B8 B6 39.8(6)
B3 B2 B8 B6 100.4(7)
C1 B6 B8 C7 1.1(7)
B5 B6 B8 C7 -60.8(7)
B9 B6 B8 C7 -98.2(7)
B2 B6 B8 C7 40.0(6)
C1 B6 B8 B2 -38.9(5)
B5 B6 B8 B2 -100.8(6)
B9 B6 B8 B2 -138.3(7)
C1 B6 B8 B12 62.4(7)
B5 B6 B8 B12 0.5(8)
B9 B6 B8 B12 -36.9(6)
B2 B6 B8 B12 101.3(7)
C1 B6 B8 B9 99.3(6)
B5 B6 B8 B9 37.4(6)
B2 B6 B8 B9 138.3(7)
C1 B5 B9 B10 98.2(7)
B6 B5 B9 B10 138.5(7)
B4 B5 B9 B10 37.0(6)
C1 B5 B9 B12 60.7(8)
B6 B5 B9 B12 101.0(7)
B10 B5 B9 B12 -37.5(6)
B4 B5 B9 B12 -0.5(8)
C1 B5 B9 B6 -40.2(6)
B10 B5 B9 B6 -138.5(7)
B4 B5 B9 B6 -101.5(7)
C1 B5 B9 B8 -2.3(9)
B6 B5 B9 B8 38.0(6)
B10 B5 B9 B8 -100.5(7)
B4 B5 B9 B8 -63.5(8)
C1 B6 B9 B5 40.2(6)
B2 B6 B9 B5 100.8(7)
B8 B6 B9 B5 137.4(7)
C1 B6 B9 B10 2.5(9)
B5 B6 B9 B10 -37.8(6)
B2 B6 B9 B10 63.1(8)
B8 B6 B9 B10 99.7(7)
C1 B6 B9 B12 -60.1(8)
B5 B6 B9 B12 -100.3(7)
B2 B6 B9 B12 0.5(8)
B8 B6 B9 B12 37.1(6)
C1 B6 B9 B8 -97.2(7)
B5 B6 B9 B8 -137.4(7)
B2 B6 B9 B8 -36.6(6)
C7 B8 B9 B5 61.1(8)
B2 B8 B9 B5 -0.2(9)
B12 B8 B9 B5 100.7(7)
B6 B8 B9 B5 -37.7(6)
C7 B8 B9 B10 -3.2(8)
B2 B8 B9 B10 -64.5(8)
B12 B8 B9 B10 36.4(6)
B6 B8 B9 B10 -102.0(7)
C7 B8 B9 B12 -39.7(6)
B2 B8 B9 B12 -100.9(7)
B6 B8 B9 B12 -138.4(6)
C7 B8 B9 B6 98.7(6)
B2 B8 B9 B6 37.5(6)
B12 B8 B9 B6 138.4(6)
B5 B9 B10 B12 -137.5(7)
B6 B9 B10 B12 -100.4(7)
B8 B9 B10 B12 -36.7(6)
B5 B9 B10 B11 -99.6(7)
B12 B9 B10 B11 37.9(6)
B6 B9 B10 B11 -62.5(8)
B8 B9 B10 B11 1.2(8)
B12 B9 B10 B5 137.5(7)
B6 B9 B10 B5 37.1(6)
B8 B9 B10 B5 100.8(7)
B5 B9 B10 B4 -37.1(6)
B12 B9 B10 B4 100.4(7)
B6 B9 B10 B4 0.0(9)
B8 B9 B10 B4 63.6(8)
C1 B5 B10 B12 -61.8(7)
B9 B5 B10 B12 38.2(6)
B6 B5 B10 B12 0.2(8)
B4 B5 B10 B12 -100.5(7)
C1 B5 B10 B9 -99.9(6)
B6 B5 B10 B9 -38.0(6)
B4 B5 B10 B9 -138.7(7)
C1 B5 B10 B11 1.0(7)
B9 B5 B10 B11 100.9(7)
B6 B5 B10 B11 62.9(7)
B4 B5 B10 B11 -37.7(6)
C1 B5 B10 B4 38.7(5)
B9 B5 B10 B4 138.7(7)
B6 B5 B10 B4 100.7(6)
C1 B4 B10 B12 61.6(8)
B3 B4 B10 B12 1.1(9)
B11 B4 B10 B12 -36.6(6)
B5 B4 B10 B12 100.5(7)
C1 B4 B10 B9 -2.5(8)
B3 B4 B10 B9 -63.0(8)
B11 B4 B10 B9 -100.7(7)
B5 B4 B10 B9 36.4(6)
C1 B4 B10 B11 98.2(7)
B3 B4 B10 B11 37.7(6)
B5 B4 B10 B11 137.1(6)
C1 B4 B10 B5 -38.9(6)
B3 B4 B10 B5 -99.4(7)
B11 B4 B10 B5 -137.1(6)
B8 C7 B11 B12 36.0(7)
B2 C7 B11 B12 106.5(7)
B3 C7 B11 B12 142.5(7)
B8 C7 B11 B4 -66.9(8)
B2 C7 B11 B4 3.5(8)
B3 C7 B11 B4 39.6(6)
B12 C7 B11 B4 -102.9(7)
B8 C7 B11 B3 -106.5(7)
B2 C7 B11 B3 -36.0(6)
B12 C7 B11 B3 -142.5(7)
B8 C7 B11 B10 -3.8(8)
B2 C7 B11 B10 66.7(8)
B3 C7 B11 B10 102.7(7)
B12 C7 B11 B10 -39.8(6)
C1 B4 B11 C7 -0.1(7)
B3 B4 B11 C7 -39.2(6)
B10 B4 B11 C7 98.9(6)
B5 B4 B11 C7 61.0(7)
C1 B4 B11 B12 -62.3(7)
B3 B4 B11 B12 -101.4(7)
B10 B4 B11 B12 36.7(6)
B5 B4 B11 B12 -1.2(8)
C1 B4 B11 B3 39.1(5)
B10 B4 B11 B3 138.1(6)
B5 B4 B11 B3 100.2(6)
C1 B4 B11 B10 -99.0(6)
B3 B4 B11 B10 -138.1(6)
B5 B4 B11 B10 -37.9(6)
C1 B3 B11 C7 94.0(6)
B4 B3 B11 C7 134.5(7)
B2 B3 B11 C7 32.1(6)
C1 B3 B11 B12 60.4(8)
C7 B3 B11 B12 -33.6(6)
B4 B3 B11 B12 100.8(7)
B2 B3 B11 B12 -1.5(9)
C1 B3 B11 B4 -40.5(5)
C7 B3 B11 B4 -134.5(7)
B2 B3 B11 B4 -102.3(7)
C1 B3 B11 B10 -2.6(8)
C7 B3 B11 B10 -96.6(7)
B4 B3 B11 B10 37.9(6)
B2 B3 B11 B10 -64.5(8)
B12 B10 B11 C7 39.8(6)
B9 B10 B11 C7 1.4(8)
B5 B10 B11 C7 -60.7(7)
B4 B10 B11 C7 -99.0(6)
B9 B10 B11 B12 -38.4(6)
B5 B10 B11 B12 -100.5(7)
B4 B10 B11 B12 -138.8(7)
B12 B10 B11 B4 138.8(7)
B9 B10 B11 B4 100.3(7)
B5 B10 B11 B4 38.3(6)
B12 B10 B11 B3 101.4(7)
B9 B10 B11 B3 63.0(8)
B5 B10 B11 B3 1.0(8)
B4 B10 B11 B3 -37.3(6)
B11 C7 B12 B10 40.6(6)
B8 C7 B12 B10 -103.0(7)
B2 C7 B12 B10 -66.5(8)
B3 C7 B12 B10 3.8(9)
B8 C7 B12 B11 -143.6(7)
B2 C7 B12 B11 -107.1(7)
B3 C7 B12 B11 -36.8(7)
B11 C7 B12 B9 103.0(7)
B8 C7 B12 B9 -40.6(6)
B2 C7 B12 B9 -4.1(8)
B3 C7 B12 B9 66.2(8)
B11 C7 B12 B8 143.6(7)
B2 C7 B12 B8 36.5(6)
B3 C7 B12 B8 106.8(8)
B9 B10 B12 C7 98.2(7)
B11 B10 B12 C7 -39.2(6)
B5 B10 B12 C7 60.9(8)
B4 B10 B12 C7 -2.8(8)
B9 B10 B12 B11 137.4(7)
B5 B10 B12 B11 100.1(7)
B4 B10 B12 B11 36.4(6)
B11 B10 B12 B9 -137.4(7)
B5 B10 B12 B9 -37.3(6)
B4 B10 B12 B9 -101.0(7)
B9 B10 B12 B8 37.4(6)
B11 B10 B12 B8 -99.9(7)
B5 B10 B12 B8 0.1(8)
B4 B10 B12 B8 -63.5(8)
B4 B11 B12 C7 96.7(7)
B3 B11 B12 C7 33.4(6)
B10 B11 B12 C7 134.1(7)
C7 B11 B12 B10 -134.1(7)
B4 B11 B12 B10 -37.3(6)
B3 B11 B12 B10 -100.6(7)
C7 B11 B12 B9 -95.8(7)
B4 B11 B12 B9 0.9(9)
B3 B11 B12 B9 -62.4(8)
B10 B11 B12 B9 38.3(6)
C7 B11 B12 B8 -31.8(6)
B4 B11 B12 B8 64.9(8)
B3 B11 B12 B8 1.6(9)
B10 B11 B12 B8 102.2(7)
B5 B9 B12 C7 -61.0(7)
B10 B9 B12 C7 -99.3(6)
B6 B9 B12 C7 2.0(8)
B8 B9 B12 C7 39.3(5)
B5 B9 B12 B10 38.4(6)
B6 B9 B12 B10 101.3(7)
B8 B9 B12 B10 138.6(6)
B5 B9 B12 B11 -0.3(8)
B10 B9 B12 B11 -38.6(6)
B6 B9 B12 B11 62.7(8)
B8 B9 B12 B11 100.0(7)
B5 B9 B12 B8 -100.3(7)
B10 B9 B12 B8 -138.6(6)
B6 B9 B12 B8 -37.3(6)
B2 B8 B12 C7 -33.0(6)
B9 B8 B12 C7 -133.6(6)
B6 B8 B12 C7 -96.7(6)
C7 B8 B12 B10 96.4(7)
B2 B8 B12 B10 63.4(8)
B9 B8 B12 B10 -37.3(6)
B6 B8 B12 B10 -0.4(8)
C7 B8 B12 B11 31.9(6)
B2 B8 B12 B11 -1.1(9)
B9 B8 B12 B11 -101.8(7)
B6 B8 B12 B11 -64.9(8)
C7 B8 B12 B9 133.6(6)
B2 B8 B12 B9 100.7(7)
B6 B8 B12 B9 36.9(6)
B43 C47 B42 C41 -41.3(5)
B51 C47 B42 C41 101.3(6)
B48 C47 B42 C41 -5.2(8)
B52 C47 B42 C41 64.8(7)
B43 C47 B42 B51 -142.6(7)
B48 C47 B42 B51 -106.5(8)
B52 C47 B42 B51 -36.4(6)
B43 C47 B42 B46 -101.7(7)
B51 C47 B42 B46 40.9(6)
B48 C47 B42 B46 -65.6(8)
B52 C47 B42 B46 4.5(8)
B51 C47 B42 B43 142.6(7)
B48 C47 B42 B43 36.1(7)
B52 C47 B42 B43 106.1(7)
B43 C41 B42 C47 41.1(5)
B44 C41 B42 C47 5.2(8)
B46 C41 B42 C47 -100.6(6)
B45 C41 B42 C47 -64.0(8)
S3 C41 B42 C47 152.1(5)
B43 C41 B42 B51 102.0(7)
B44 C41 B42 B51 66.1(8)
B46 C41 B42 B51 -39.7(6)
B45 C41 B42 B51 -3.1(9)
S3 C41 B42 B51 -147.0(6)
B43 C41 B42 B46 141.7(6)
B44 C41 B42 B46 105.9(7)
B45 C41 B42 B46 36.7(7)
S3 C41 B42 B46 -107.3(7)
B44 C41 B42 B43 -35.8(6)
B46 C41 B42 B43 -141.7(6)
B45 C41 B42 B43 -105.0(7)
S3 C41 B42 B43 111.0(7)
B42 C47 B43 C41 41.4(5)
B51 C47 B43 C41 4.6(8)
B48 C47 B43 C41 -101.5(7)
B52 C47 B43 C41 -66.1(8)
B42 C47 B43 B48 142.9(7)
B51 C47 B43 B48 106.1(8)
B52 C47 B43 B48 35.3(8)
B42 C47 B43 B44 102.3(7)
B51 C47 B43 B44 65.5(8)
B48 C47 B43 B44 -40.6(7)
B52 C47 B43 B44 -5.3(9)
B51 C47 B43 B42 -36.8(6)
B48 C47 B43 B42 -142.9(7)
B52 C47 B43 B42 -107.5(8)
B42 C41 B43 C47 -41.2(5)
B44 C41 B43 C47 101.7(6)
B46 C41 B43 C47 -3.7(8)
B45 C41 B43 C47 65.5(7)
S3 C41 B43 C47 -154.1(5)
B42 C41 B43 B48 -102.6(6)
B44 C41 B43 B48 40.3(6)
B46 C41 B43 B48 -65.1(8)
B45 C41 B43 B48 4.0(8)
S3 C41 B43 B48 144.5(6)
B42 C41 B43 B44 -142.9(6)
B46 C41 B43 B44 -105.4(7)
B45 C41 B43 B44 -36.2(6)
S3 C41 B43 B44 104.2(6)
B44 C41 B43 B42 142.9(6)
B46 C41 B43 B42 37.5(6)
B45 C41 B43 B42 106.6(6)
S3 C41 B43 B42 -112.9(6)
C41 B42 B43 C47 130.3(6)
B51 B42 B43 C47 33.3(6)
B46 B42 B43 C47 96.5(6)
C47 B42 B43 C41 -130.3(6)
B51 B42 B43 C41 -97.0(7)
B46 B42 B43 C41 -33.8(6)
C47 B42 B43 B48 -33.4(6)
C41 B42 B43 B48 97.0(7)
B51 B42 B43 B48 0.0(9)
B46 B42 B43 B48 63.2(8)
C47 B42 B43 B44 -97.2(7)
C41 B42 B43 B44 33.1(5)
B51 B42 B43 B44 -63.9(8)
B46 B42 B43 B44 -0.7(8)
B42 C41 B44 B43 36.4(6)
B46 C41 B44 B43 106.3(7)
B45 C41 B44 B43 142.2(6)
S3 C41 B44 B43 -112.7(6)
B43 C41 B44 B48 -39.9(6)
B42 C41 B44 B48 -3.5(9)
B46 C41 B44 B48 66.4(8)
B45 C41 B44 B48 102.3(7)
S3 C41 B44 B48 -152.6(6)
B43 C41 B44 B45 -142.2(6)
B42 C41 B44 B45 -105.8(7)
B46 C41 B44 B45 -35.9(6)
S3 C41 B44 B45 105.1(6)
B43 C41 B44 B49 -102.0(7)
B42 C41 B44 B49 -65.6(8)
B46 C41 B44 B49 4.3(9)
B45 C41 B44 B49 40.2(6)
S3 C41 B44 B49 145.3(6)
C47 B43 B44 C41 -93.7(7)
B48 B43 B44 C41 -134.1(7)
B42 B43 B44 C41 -32.8(5)
C47 B43 B44 B48 40.4(6)
C41 B43 B44 B48 134.1(7)
B42 B43 B44 B48 101.3(7)
C47 B43 B44 B45 -59.8(8)
C41 B43 B44 B45 33.9(6)
B48 B43 B44 B45 -100.2(7)
B42 B43 B44 B45 1.1(8)
C47 B43 B44 B49 2.9(9)
C41 B43 B44 B49 96.6(7)
B48 B43 B44 B49 -37.5(7)
B42 B43 B44 B49 63.8(8)
B43 C41 B45 B49 -4.8(8)
B42 C41 B45 B49 65.3(8)
B44 C41 B45 B49 -40.8(6)
B46 C41 B45 B49 102.1(7)
S3 C41 B45 B49 -147.9(5)
B43 C41 B45 B50 -67.1(9)
B42 C41 B45 B50 2.9(10)
B44 C41 B45 B50 -103.2(8)
B46 C41 B45 B50 39.7(7)
S3 C41 B45 B50 149.7(6)
B43 C41 B45 B44 36.1(6)
B42 C41 B45 B44 106.1(7)
B46 C41 B45 B44 142.9(7)
S3 C41 B45 B44 -107.1(6)
B43 C41 B45 B46 -106.9(7)
B42 C41 B45 B46 -36.8(7)
B44 C41 B45 B46 -142.9(7)
S3 C41 B45 B46 110.0(6)
B43 B44 B45 C41 -33.7(6)
B48 B44 B45 C41 -96.9(6)
B49 B44 B45 C41 -133.3(6)
C41 B44 B45 B49 133.3(6)
B43 B44 B45 B49 99.7(7)
B48 B44 B45 B49 36.5(6)
C41 B44 B45 B50 95.8(7)
B43 B44 B45 B50 62.1(8)
B48 B44 B45 B50 -1.1(8)
B49 B44 B45 B50 -37.5(6)
C41 B44 B45 B46 32.6(6)
B43 B44 B45 B46 -1.1(8)
B48 B44 B45 B46 -64.3(8)
B49 B44 B45 B46 -100.8(7)
B43 C41 B46 B50 64.9(8)
B42 C41 B46 B50 102.5(7)
B44 C41 B46 B50 -3.9(9)
B45 C41 B46 B50 -39.7(6)
S3 C41 B46 B50 -143.9(6)
B43 C41 B46 B51 1.7(8)
B42 C41 B46 B51 39.3(5)
B44 C41 B46 B51 -67.1(8)
B45 C41 B46 B51 -102.9(7)
S3 C41 B46 B51 152.9(5)
B43 C41 B46 B42 -37.6(6)
B44 C41 B46 B42 -106.4(7)
B45 C41 B46 B42 -142.2(7)
S3 C41 B46 B42 113.6(6)
B43 C41 B46 B45 104.6(7)
B42 C41 B46 B45 142.2(7)
B44 C41 B46 B45 35.8(7)
S3 C41 B46 B45 -104.2(6)
C47 B42 B46 C41 93.9(6)
B51 B42 B46 C41 134.5(7)
B43 B42 B46 C41 33.6(6)
C47 B42 B46 B50 -2.6(8)
C41 B42 B46 B50 -96.6(7)
B51 B42 B46 B50 37.9(6)
B43 B42 B46 B50 -63.0(7)
C47 B42 B46 B51 -40.6(6)
C41 B42 B46 B51 -134.5(7)
B43 B42 B46 B51 -101.0(6)
C47 B42 B46 B45 60.3(7)
C41 B42 B46 B45 -33.6(6)
B51 B42 B46 B45 100.9(7)
B43 B42 B46 B45 0.0(8)
B49 B45 B46 C41 -96.4(7)
B50 B45 B46 C41 -134.3(8)
B44 B45 B46 C41 -32.5(6)
C41 B45 B46 B50 134.3(8)
B49 B45 B46 B50 37.8(7)
B44 B45 B46 B50 101.7(8)
C41 B45 B46 B51 96.0(7)
B49 B45 B46 B51 -0.4(8)
B50 B45 B46 B51 -38.3(7)
B44 B45 B46 B51 63.5(7)
C41 B45 B46 B42 33.2(6)
B49 B45 B46 B42 -63.2(7)
B50 B45 B46 B42 -101.0(8)
B44 B45 B46 B42 0.7(8)
B42 C47 B48 B43 -36.9(7)
B51 C47 B48 B43 -107.0(7)
B52 C47 B48 B43 -143.6(8)
B43 C47 B48 B44 40.3(6)
B42 C47 B48 B44 3.4(9)
B51 C47 B48 B44 -66.7(8)
B52 C47 B48 B44 -103.3(8)
B43 C47 B48 B49 103.3(7)
B42 C47 B48 B49 66.4(8)
B51 C47 B48 B49 -3.7(8)
B52 C47 B48 B49 -40.2(6)
B43 C47 B48 B52 143.6(8)
B42 C47 B48 B52 106.6(8)
B51 C47 B48 B52 36.6(7)
C41 B43 B48 C47 93.9(7)
B44 B43 B48 C47 133.7(7)
B42 B43 B48 C47 32.7(6)
C47 B43 B48 B44 -133.7(7)
C41 B43 B48 B44 -39.8(6)
B42 B43 B48 B44 -101.0(7)
C47 B43 B48 B49 -95.5(7)
C41 B43 B48 B49 -1.6(8)
B44 B43 B48 B49 38.2(6)
B42 B43 B48 B49 -62.8(8)
C47 B43 B48 B52 -32.3(6)
C41 B43 B48 B52 61.6(8)
B44 B43 B48 B52 101.4(8)
B42 B43 B48 B52 0.3(9)
C41 B44 B48 C47 0.1(8)
B43 B44 B48 C47 -39.4(6)
B45 B44 B48 C47 62.3(8)
B49 B44 B48 C47 98.5(7)
C41 B44 B48 B43 39.5(6)
B45 B44 B48 B43 101.7(7)
B49 B44 B48 B43 137.9(7)
C41 B44 B48 B49 -98.4(7)
B43 B44 B48 B49 -137.9(7)
B45 B44 B48 B49 -36.2(6)
C41 B44 B48 B52 -61.3(8)
B43 B44 B48 B52 -100.8(7)
B45 B44 B48 B52 0.9(8)
B49 B44 B48 B52 37.0(6)
C41 B45 B49 B52 -60.5(8)
B50 B45 B49 B52 38.0(7)
B44 B45 B49 B52 -100.2(7)
B46 B45 B49 B52 0.4(9)
C41 B45 B49 B48 3.5(8)
B50 B45 B49 B48 102.1(7)
B44 B45 B49 B48 -36.2(6)
B46 B45 B49 B48 64.4(8)
C41 B45 B49 B50 -98.6(7)
B44 B45 B49 B50 -138.3(7)
B46 B45 B49 B50 -37.7(6)
C41 B45 B49 B44 39.7(5)
B50 B45 B49 B44 138.3(7)
B46 B45 B49 B44 100.6(7)
C47 B48 B49 B52 39.8(6)
B43 B48 B49 B52 100.7(7)
B44 B48 B49 B52 138.5(7)
C47 B48 B49 B45 -62.1(8)
B43 B48 B49 B45 -1.2(9)
B44 B48 B49 B45 36.6(6)
B52 B48 B49 B45 -101.9(8)
C47 B48 B49 B50 1.7(8)
B43 B48 B49 B50 62.5(8)
B44 B48 B49 B50 100.4(7)
B52 B48 B49 B50 -38.2(7)
C47 B48 B49 B44 -98.7(7)
B43 B48 B49 B44 -37.9(6)
B52 B48 B49 B44 -138.5(7)
C41 B44 B49 B52 61.6(9)
B43 B44 B49 B52 0.2(10)
B48 B44 B49 B52 -37.2(7)
B45 B44 B49 B52 102.0(8)
C41 B44 B49 B45 -40.3(6)
B43 B44 B49 B45 -101.8(7)
B48 B44 B49 B45 -139.2(7)
C41 B44 B49 B48 98.9(7)
B43 B44 B49 B48 37.4(7)
B45 B44 B49 B48 139.2(7)
C41 B44 B49 B50 -2.9(9)
B43 B44 B49 B50 -64.3(9)
B48 B44 B49 B50 -101.7(7)
B45 B44 B49 B50 37.4(6)
C41 B45 B50 B49 98.6(8)
B44 B45 B50 B49 37.7(6)
B46 B45 B50 B49 137.6(7)
C41 B45 B50 B46 -39.0(7)
B49 B45 B50 B46 -137.6(7)
B44 B45 B50 B46 -99.9(7)
C41 B45 B50 B52 61.8(8)
B49 B45 B50 B52 -36.8(6)
B44 B45 B50 B52 0.9(9)
B46 B45 B50 B52 100.8(7)
C41 B45 B50 B51 -1.5(10)
B49 B45 B50 B51 -100.1(8)
B44 B45 B50 B51 -62.4(9)
B46 B45 B50 B51 37.6(7)
B52 B49 B50 B45 -138.2(7)
B48 B49 B50 B45 -100.3(7)
B44 B49 B50 B45 -37.5(6)
B52 B49 B50 B46 -100.1(7)
B45 B49 B50 B46 38.1(6)
B48 B49 B50 B46 -62.2(9)
B44 B49 B50 B46 0.7(9)
B45 B49 B50 B52 138.2(7)
B48 B49 B50 B52 37.9(6)
B44 B49 B50 B52 100.7(7)
B52 B49 B50 B51 -37.2(6)
B45 B49 B50 B51 100.9(7)
B48 B49 B50 B51 0.6(8)
B44 B49 B50 B51 63.5(8)
C41 B46 B50 B45 39.5(6)
B51 B46 B50 B45 137.7(8)
B42 B46 B50 B45 100.4(7)
C41 B46 B50 B49 1.8(9)
B51 B46 B50 B49 100.0(8)
B42 B46 B50 B49 62.7(8)
B45 B46 B50 B49 -37.7(7)
C41 B46 B50 B52 -60.7(8)
B51 B46 B50 B52 37.4(6)
B42 B46 B50 B52 0.2(9)
B45 B46 B50 B52 -100.3(8)
C41 B46 B50 B51 -98.2(7)
B42 B46 B50 B51 -37.3(6)
B45 B46 B50 B51 -137.7(8)
B43 C47 B51 B42 37.4(6)
B48 C47 B51 B42 106.8(7)
B52 C47 B51 B42 143.1(6)
B43 C47 B51 B46 -3.8(9)
B42 C47 B51 B46 -41.2(6)
B48 C47 B51 B46 65.6(8)
B52 C47 B51 B46 101.9(7)
B43 C47 B51 B52 -105.7(7)
B42 C47 B51 B52 -143.1(6)
B48 C47 B51 B52 -36.2(6)
B43 C47 B51 B50 -65.4(8)
B42 C47 B51 B50 -102.8(6)
B48 C47 B51 B50 4.1(8)
B52 C47 B51 B50 40.3(6)
C41 B42 B51 C47 -93.7(6)
B46 B42 B51 C47 -132.9(7)
B43 B42 B51 C47 -32.7(6)
C47 B42 B51 B46 132.9(7)
C41 B42 B51 B46 39.2(6)
B43 B42 B51 B46 100.2(7)
C47 B42 B51 B52 32.5(6)
C41 B42 B51 B52 -61.3(8)
B46 B42 B51 B52 -100.5(7)
B43 B42 B51 B52 -0.3(9)
C47 B42 B51 B50 95.6(7)
C41 B42 B51 B50 1.9(9)
B46 B42 B51 B50 -37.3(7)
B43 B42 B51 B50 62.9(9)
C41 B46 B51 C47 1.2(8)
B50 B46 B51 C47 -98.2(7)
B42 B46 B51 C47 39.9(6)
B45 B46 B51 C47 -60.6(7)
C41 B46 B51 B42 -38.7(5)
B50 B46 B51 B42 -138.1(7)
B45 B46 B51 B42 -100.4(7)
C41 B46 B51 B52 62.0(7)
B50 B46 B51 B52 -37.3(6)
B42 B46 B51 B52 100.7(7)
B45 B46 B51 B52 0.3(8)
C41 B46 B51 B50 99.4(7)
B42 B46 B51 B50 138.1(7)
B45 B46 B51 B50 37.6(6)
B45 B50 B51 C47 60.3(9)
B49 B50 B51 C47 -2.7(8)
B46 B50 B51 C47 98.4(7)
B52 B50 B51 C47 -39.6(6)
B45 B50 B51 B42 -0.3(10)
B49 B50 B51 B42 -63.3(8)
B46 B50 B51 B42 37.8(7)
B52 B50 B51 B42 -100.2(7)
B45 B50 B51 B46 -38.1(7)
B49 B50 B51 B46 -101.1(7)
B52 B50 B51 B46 -138.0(7)
B45 B50 B51 B52 99.9(8)
B49 B50 B51 B52 36.9(6)
B46 B50 B51 B52 138.0(7)
B43 C47 B52 B49 5.4(10)
B42 C47 B52 B49 -66.2(9)
B51 C47 B52 B49 -102.4(8)
B48 C47 B52 B49 40.5(7)
B43 C47 B52 B48 -35.1(7)
B42 C47 B52 B48 -106.7(7)
B51 C47 B52 B48 -142.9(7)
B43 C47 B52 B50 67.2(8)
B42 C47 B52 B50 -4.4(8)
B51 C47 B52 B50 -40.5(6)
B48 C47 B52 B50 102.4(7)
B43 C47 B52 B51 107.7(7)
B42 C47 B52 B51 36.1(6)
B48 C47 B52 B51 142.9(7)
B45 B49 B52 C47 60.6(9)
B48 B49 B52 C47 -39.8(6)
B50 B49 B52 C47 98.3(7)
B44 B49 B52 C47 -3.1(10)
B45 B49 B52 B48 100.5(7)
B50 B49 B52 B48 138.1(7)
B44 B49 B52 B48 36.7(7)
B45 B49 B52 B50 -37.6(6)
B48 B49 B52 B50 -138.1(7)
B44 B49 B52 B50 -101.4(8)
B45 B49 B52 B51 -0.2(9)
B48 B49 B52 B51 -100.7(7)
B50 B49 B52 B51 37.4(6)
B44 B49 B52 B51 -64.0(9)
B43 B48 B52 C47 32.1(6)
B44 B48 B52 C47 95.8(7)
B49 B48 B52 C47 133.4(7)
C47 B48 B52 B49 -133.4(7)
B43 B48 B52 B49 -101.3(8)
B44 B48 B52 B49 -37.6(6)
C47 B48 B52 B50 -96.2(7)
B43 B48 B52 B50 -64.0(8)
B44 B48 B52 B50 -0.3(9)
B49 B48 B52 B50 37.3(6)
C47 B48 B52 B51 -32.6(6)
B43 B48 B52 B51 -0.5(10)
B44 B48 B52 B51 63.2(8)
B49 B48 B52 B51 100.8(8)
B45 B50 B52 C47 -61.6(8)
B49 B50 B52 C47 -98.6(6)
B46 B50 B52 C47 2.3(8)
B51 B50 B52 C47 39.5(5)
B45 B50 B52 B49 37.1(6)
B46 B50 B52 B49 100.9(7)
B51 B50 B52 B49 138.2(6)
B45 B50 B52 B48 -0.3(9)
B49 B50 B52 B48 -37.4(6)
B46 B50 B52 B48 63.5(8)
B51 B50 B52 B48 100.8(7)
B45 B50 B52 B51 -101.1(7)
B49 B50 B52 B51 -138.2(6)
B46 B50 B52 B51 -37.2(6)
B42 B51 B52 C47 -32.3(6)
B46 B51 B52 C47 -96.3(6)
B50 B51 B52 C47 -133.5(6)
C47 B51 B52 B49 96.2(7)
B42 B51 B52 B49 63.9(8)
B46 B51 B52 B49 -0.1(8)
B50 B51 B52 B49 -37.3(6)
C47 B51 B52 B48 32.8(6)
B42 B51 B52 B48 0.5(9)
B46 B51 B52 B48 -63.5(8)
B50 B51 B52 B48 -100.7(7)
C47 B51 B52 B50 133.5(6)
B42 B51 B52 B50 101.1(7)
B46 B51 B52 B50 37.2(6)
B11' C7' B2' C1' 101.6(6)
B3' C7' B2' C1' -41.3(5)
B8' C7' B2' C1' -4.1(8)
B12' C7' B2' C1' 65.2(7)
B3' C7' B2' B11' -142.9(7)
B8' C7' B2' B11' -105.8(8)
B12' C7' B2' B11' -36.4(7)
B11' C7' B2' B6' 40.3(6)
B3' C7' B2' B6' -102.6(6)
B8' C7' B2' B6' -65.5(8)
B12' C7' B2' B6' 3.9(8)
B11' C7' B2' B3' 142.9(7)
B8' C7' B2' B3' 37.1(6)
B12' C7' B2' B3' 106.4(7)
B4' C1' B2' C7' 3.4(8)
B3' C1' B2' C7' 41.3(6)
B6' C1' B2' C7' -101.5(7)
B5' C1' B2' C7' -65.0(8)
S2 C1' B2' C7' 152.7(5)
B4' C1' B2' B11' 63.7(9)
B3' C1' B2' B11' 101.6(8)
B6' C1' B2' B11' -41.1(7)
B5' C1' B2' B11' -4.7(10)
S2 C1' B2' B11' -146.9(7)
B4' C1' B2' B6' 104.9(7)
B3' C1' B2' B6' 142.7(7)
B5' C1' B2' B6' 36.4(7)
S2 C1' B2' B6' -105.8(7)
B4' C1' B2' B3' -37.9(6)
B6' C1' B2' B3' -142.7(7)
B5' C1' B2' B3' -106.3(7)
S2 C1' B2' B3' 111.5(6)
B2' C7' B3' C1' 41.2(5)
B11' C7' B3' C1' 4.5(9)
B8' C7' B3' C1' -100.7(7)
B12' C7' B3' C1' -64.8(9)
B2' C7' B3' B4' 100.9(7)
B11' C7' B3' B4' 64.2(9)
B8' C7' B3' B4' -41.1(7)
B12' C7' B3' B4' -5.2(10)
B2' C7' B3' B8' 141.9(7)
B11' C7' B3' B8' 105.2(8)
B12' C7' B3' B8' 35.9(8)
B11' C7' B3' B2' -36.7(7)
B8' C7' B3' B2' -141.9(7)
B12' C7' B3' B2' -106.0(8)
B4' C1' B3' C7' 100.1(6)
B2' C1' B3' C7' -40.9(5)
B6' C1' B3' C7' -4.5(8)
B5' C1' B3' C7' 64.4(7)
S2 C1' B3' C7' -152.3(5)
B2' C1' B3' B4' -141.0(6)
B6' C1' B3' B4' -104.6(7)
B5' C1' B3' B4' -35.6(6)
S2 C1' B3' B4' 107.6(6)
B4' C1' B3' B8' 39.0(6)
B2' C1' B3' B8' -102.0(6)
B6' C1' B3' B8' -65.6(8)
B5' C1' B3' B8' 3.4(8)
S2 C1' B3' B8' 146.6(5)
B4' C1' B3' B2' 141.0(6)
B6' C1' B3' B2' 36.4(6)
B5' C1' B3' B2' 105.4(6)
S2 C1' B3' B2' -111.4(6)
C1' B2' B3' C7' 130.3(6)
B11' B2' B3' C7' 32.8(6)
B6' B2' B3' C7' 96.8(7)
C7' B2' B3' C1' -130.3(6)
B11' B2' B3' C1' -97.4(7)
B6' B2' B3' C1' -33.5(6)
C7' B2' B3' B4' -96.3(6)
C1' B2' B3' B4' 33.9(5)
B11' B2' B3' B4' -63.5(8)
B6' B2' B3' B4' 0.5(8)
C7' B2' B3' B8' -33.9(6)
C1' B2' B3' B8' 96.3(6)
B11' B2' B3' B8' -1.1(9)
B6' B2' B3' B8' 62.9(8)
B2' C1' B4' B8' -1.5(8)
B3' C1' B4' B8' -39.9(6)
B6' C1' B4' B8' 67.6(8)
B5' C1' B4' B8' 102.9(7)
S2 C1' B4' B8' -151.8(5)
B2' C1' B4' B9' -64.7(8)
B3' C1' B4' B9' -103.0(7)
B6' C1' B4' B9' 4.5(9)
B5' C1' B4' B9' 39.8(6)
S2 C1' B4' B9' 145.1(6)
B2' C1' B4' B5' -104.5(6)
B3' C1' B4' B5' -142.8(6)
B6' C1' B4' B5' -35.4(6)
S2 C1' B4' B5' 105.3(6)
B2' C1' B4' B3' 38.4(6)
B6' C1' B4' B3' 107.5(7)
B5' C1' B4' B3' 142.8(6)
S2 C1' B4' B3' -111.9(6)
C7' B3' B4' C1' -93.7(7)
B8' B3' B4' C1' -134.9(7)
B2' B3' B4' C1' -33.9(5)
C7' B3' B4' B8' 41.2(7)
C1' B3' B4' B8' 134.9(7)
B2' B3' B4' B8' 101.0(7)
C7' B3' B4' B9' 4.3(9)
C1' B3' B4' B9' 98.0(7)
B8' B3' B4' B9' -36.9(7)
B2' B3' B4' B9' 64.1(8)
C7' B3' B4' B5' -59.7(8)
C1' B3' B4' B5' 34.0(6)
B8' B3' B4' B5' -100.9(7)
B2' B3' B4' B5' 0.1(8)
B4' C1' B5' B10' -102.4(8)
B2' C1' B5' B10' 4.0(10)
B3' C1' B5' B10' -66.5(8)
B6' C1' B5' B10' 40.6(7)
S2 C1' B5' B10' 148.3(6)
B4' C1' B5' B9' -39.4(6)
B2' C1' B5' B9' 67.0(8)
B3' C1' B5' B9' -3.4(8)
B6' C1' B5' B9' 103.6(7)
S2 C1' B5' B9' -148.7(5)
B2' C1' B5' B4' 106.4(7)
B3' C1' B5' B4' 35.9(6)
B6' C1' B5' B4' 143.0(7)
S2 C1' B5' B4' -109.3(6)
B4' C1' B5' B6' -143.0(7)
B2' C1' B5' B6' -36.6(7)
B3' C1' B5' B6' -107.1(7)
S2 C1' B5' B6' 107.7(7)
B8' B4' B5' C1' -98.1(6)
B9' B4' B5' C1' -134.7(6)
B3' B4' B5' C1' -33.5(6)
C1' B4' B5' B10' 95.9(6)
B8' B4' B5' B10' -2.2(8)
B9' B4' B5' B10' -38.8(6)
B3' B4' B5' B10' 62.4(8)
C1' B4' B5' B9' 134.7(6)
B8' B4' B5' B9' 36.7(6)
B3' B4' B5' B9' 101.3(7)
C1' B4' B5' B6' 32.8(6)
B8' B4' B5' B6' -65.3(8)
B9' B4' B5' B6' -101.9(7)
B3' B4' B5' B6' -0.7(8)
B4' C1' B6' B10' -4.9(9)
B2' C1' B6' B10' 101.6(8)
B3' C1' B6' B10' 64.6(8)
B5' C1' B6' B10' -40.2(6)
S2 C1' B6' B10' -146.1(6)
B4' C1' B6' B2' -106.5(7)
B3' C1' B6' B2' -36.9(7)
B5' C1' B6' B2' -141.8(7)
S2 C1' B6' B2' 112.3(6)
B4' C1' B6' B11' -66.5(8)
B2' C1' B6' B11' 39.9(6)
B3' C1' B6' B11' 3.0(8)
B5' C1' B6' B11' -101.9(7)
S2 C1' B6' B11' 152.2(6)
B4' C1' B6' B5' 35.3(7)
B2' C1' B6' B5' 141.8(7)
B3' C1' B6' B5' 104.9(7)
S2 C1' B6' B5' -105.9(6)
C7' B2' B6' C1' 93.8(6)
B11' B2' B6' C1' 133.2(8)
B3' B2' B6' C1' 32.8(6)
C7' B2' B6' B10' -2.2(8)
C1' B2' B6' B10' -96.0(7)
B11' B2' B6' B10' 37.2(7)
B3' B2' B6' B10' -63.2(7)
C7' B2' B6' B11' -39.5(6)
C1' B2' B6' B11' -133.2(8)
B3' B2' B6' B11' -100.4(8)
C7' B2' B6' B5' 60.0(7)
C1' B2' B6' B5' -33.7(6)
B11' B2' B6' B5' 99.5(8)
B3' B2' B6' B5' -0.9(8)
B10' B5' B6' C1' -133.1(8)
B9' B5' B6' C1' -95.7(7)
B4' B5' B6' C1' -32.3(6)
C1' B5' B6' B10' 133.1(8)
B9' B5' B6' B10' 37.4(7)
B4' B5' B6' B10' 100.8(8)
C1' B5' B6' B2' 33.2(6)
B10' B5' B6' B2' -99.9(8)
B9' B5' B6' B2' -62.5(8)
B4' B5' B6' B2' 1.0(8)
C1' B5' B6' B11' 95.4(7)
B10' B5' B6' B11' -37.7(7)
B9' B5' B6' B11' -0.3(8)
B4' B5' B6' B11' 63.1(7)
B2' C7' B8' B4' 3.4(9)
B11' C7' B8' B4' -66.6(8)
B3' C7' B8' B4' 41.3(6)
B12' C7' B8' B4' -101.5(8)
B2' C7' B8' B9' 65.4(8)
B11' C7' B8' B9' -4.7(9)
B3' C7' B8' B9' 103.2(7)
B12' C7' B8' B9' -39.6(7)
B2' C7' B8' B3' -37.9(7)
B11' C7' B8' B3' -107.9(8)
B12' C7' B8' B3' -142.8(8)
B2' C7' B8' B12' 104.9(8)
B11' C7' B8' B12' 34.9(7)
B3' C7' B8' B12' 142.8(8)
C1' B4' B8' C7' -1.0(8)
B9' B4' B8' C7' 99.0(7)
B5' B4' B8' C7' 62.6(7)
B3' B4' B8' C7' -40.3(6)
C1' B4' B8' B9' -100.0(7)
B5' B4' B8' B9' -36.5(6)
B3' B4' B8' B9' -139.3(7)
C1' B4' B8' B3' 39.2(6)
B9' B4' B8' B3' 139.3(7)
B5' B4' B8' B3' 102.8(7)
C1' B4' B8' B12' -62.2(7)
B9' B4' B8' B12' 37.9(6)
B5' B4' B8' B12' 1.4(8)
B3' B4' B8' B12' -101.4(7)
C1' B3' B8' C7' 93.7(7)
B4' B3' B8' C7' 132.2(7)
B2' B3' B8' C7' 33.1(6)
C7' B3' B8' B4' -132.2(7)
C1' B3' B8' B4' -38.5(6)
B2' B3' B8' B4' -99.1(7)
C7' B3' B8' B9' -95.6(7)
C1' B3' B8' B9' -1.9(8)
B4' B3' B8' B9' 36.6(6)
B2' B3' B8' B9' -62.5(8)
C7' B3' B8' B12' -33.0(6)
C1' B3' B8' B12' 60.8(8)
B4' B3' B8' B12' 99.2(8)
B2' B3' B8' B12' 0.2(9)
C1' B5' B9' B12' -62.6(7)
B10' B5' B9' B12' 36.0(6)
B4' B5' B9' B12' -100.9(7)
B6' B5' B9' B12' -0.9(8)
C1' B5' B9' B4' 38.3(5)
B10' B5' B9' B4' 136.9(7)
B6' B5' B9' B4' 100.0(6)
C1' B5' B9' B8' 2.0(8)
B10' B5' B9' B8' 100.6(7)
B4' B5' B9' B8' -36.3(6)
B6' B5' B9' B8' 63.7(8)
C1' B5' B9' B10' -98.6(6)
B4' B5' B9' B10' -136.9(7)
B6' B5' B9' B10' -36.9(6)
C1' B4' B9' B12' 60.3(9)
B8' B4' B9' B12' -39.1(8)
B5' B4' B9' B12' 100.4(8)
B3' B4' B9' B12' -2.1(10)
C1' B4' B9' B5' -40.1(6)
B8' B4' B9' B5' -139.4(7)
B3' B4' B9' B5' -102.4(7)
C1' B4' B9' B8' 99.4(7)
B5' B4' B9' B8' 139.4(7)
B3' B4' B9' B8' 37.0(7)
C1' B4' B9' B10' -2.1(9)
B8' B4' B9' B10' -101.4(8)
B5' B4' B9' B10' 38.0(6)
B3' B4' B9' B10' -64.4(9)
C7' B8' B9' B12' 39.5(6)
B4' B8' B9' B12' 136.8(8)
B3' B8' B9' B12' 100.1(8)
C7' B8' B9' B5' -60.8(8)
B4' B8' B9' B5' 36.5(6)
B3' B8' B9' B5' -0.1(9)
B12' B8' B9' B5' -100.2(8)
C7' B8' B9' B4' -97.3(7)
B3' B8' B9' B4' -36.6(6)
B12' B8' B9' B4' -136.8(8)
C7' B8' B9' B10' 2.3(8)
B4' B8' B9' B10' 99.6(7)
B3' B8' B9' B10' 63.0(8)
B12' B8' B9' B10' -37.1(7)
C1' B5' B10' B12' 62.3(9)
B9' B5' B10' B12' -36.3(6)
B4' B5' B10' B12' 2.1(9)
B6' B5' B10' B12' 102.5(8)
C1' B5' B10' B6' -40.2(7)
B9' B5' B10' B6' -138.9(7)
B4' B5' B10' B6' -100.5(7)
C1' B5' B10' B11' -1.6(10)
B9' B5' B10' B11' -100.2(9)
B4' B5' B10' B11' -61.8(10)
B6' B5' B10' B11' 38.7(8)
C1' B5' B10' B9' 98.6(7)
B4' B5' B10' B9' 38.4(6)
B6' B5' B10' B9' 138.9(7)
C1' B6' B10' B12' -60.2(8)
B2' B6' B10' B12' 0.0(9)
B11' B6' B10' B12' 36.9(7)
B5' B6' B10' B12' -100.4(8)
C1' B6' B10' B5' 40.2(6)
B2' B6' B10' B5' 100.4(7)
B11' B6' B10' B5' 137.3(8)
C1' B6' B10' B11' -97.1(7)
B2' B6' B10' B11' -36.9(6)
B5' B6' B10' B11' -137.3(8)
C1' B6' B10' B9' 3.3(9)
B2' B6' B10' B9' 63.5(8)
B11' B6' B10' B9' 100.5(8)
B5' B6' B10' B9' -36.8(7)
B5' B9' B10' B12' 139.3(7)
B4' B9' B10' B12' 100.9(7)
B8' B9' B10' B12' 38.0(6)
B12' B9' B10' B5' -139.3(7)
B4' B9' B10' B5' -38.3(6)
B8' B9' B10' B5' -101.3(7)
B12' B9' B10' B6' -101.8(8)
B5' B9' B10' B6' 37.5(7)
B4' B9' B10' B6' -0.9(10)
B8' B9' B10' B6' -63.8(9)
B12' B9' B10' B11' -37.5(6)
B5' B9' B10' B11' 101.8(7)
B4' B9' B10' B11' 63.4(9)
B8' B9' B10' B11' 0.5(9)
B3' C7' B11' B2' 37.3(7)
B8' C7' B11' B2' 107.0(7)
B12' C7' B11' B2' 142.0(7)
B2' C7' B11' B12' -142.0(7)
B3' C7' B11' B12' -104.8(7)
B8' C7' B11' B12' -35.0(7)
B2' C7' B11' B10' -102.1(7)
B3' C7' B11' B10' -64.8(9)
B8' C7' B11' B10' 5.0(9)
B12' C7' B11' B10' 40.0(6)
B2' C7' B11' B6' -40.2(6)
B3' C7' B11' B6' -2.9(10)
B8' C7' B11' B6' 66.8(9)
B12' C7' B11' B6' 101.9(7)
C1' B2' B11' C7' -93.4(7)
B6' B2' B11' C7' -134.2(7)
B3' B2' B11' C7' -32.6(6)
C7' B2' B11' B12' 34.2(7)
C1' B2' B11' B12' -59.2(10)
B6' B2' B11' B12' -100.0(8)
B3' B2' B11' B12' 1.6(9)
C7' B2' B11' B10' 96.9(9)
C1' B2' B11' B10' 3.4(11)
B6' B2' B11' B10' -37.3(8)
B3' B2' B11' B10' 64.3(10)
C7' B2' B11' B6' 134.2(7)
C1' B2' B11' B6' 40.8(7)
B3' B2' B11' B6' 101.6(7)
B12' B10' B11' C7' -40.4(6)
B5' B10' B11' C7' 60.0(10)
B6' B10' B11' C7' 98.8(7)
B9' B10' B11' C7' -3.1(9)
B12' B10' B11' B2' -101.5(9)
B5' B10' B11' B2' -1.1(12)
B6' B10' B11' B2' 37.7(7)
B9' B10' B11' B2' -64.3(10)
B5' B10' B11' B12' 100.4(8)
B6' B10' B11' B12' 139.2(7)
B9' B10' B11' B12' 37.2(6)
B12' B10' B11' B6' -139.2(7)
B5' B10' B11' B6' -38.8(8)
B9' B10' B11' B6' -102.0(7)
C1' B6' B11' C7' -0.1(8)
B10' B6' B11' C7' -98.7(8)
B2' B6' B11' C7' 39.3(6)
B5' B6' B11' C7' -61.3(8)
C1' B6' B11' B2' -39.3(6)
B10' B6' B11' B2' -138.0(8)
B5' B6' B11' B2' -100.5(7)
C1' B6' B11' B12' 62.6(8)
B10' B6' B11' B12' -36.0(7)
B2' B6' B11' B12' 102.0(8)
B5' B6' B11' B12' 1.4(8)
C1' B6' B11' B10' 98.7(7)
B2' B6' B11' B10' 138.0(8)
B5' B6' B11' B10' 37.5(6)
B2' C7' B12' B10' -3.9(9)
B11' C7' B12' B10' -40.6(7)
B3' C7' B12' B10' 67.3(9)
B8' C7' B12' B10' 103.2(7)
B2' C7' B12' B9' -67.2(9)
B11' C7' B12' B9' -103.9(9)
B3' C7' B12' B9' 4.0(11)
B8' C7' B12' B9' 39.9(7)
B2' C7' B12' B11' 36.7(7)
B3' C7' B12' B11' 107.9(8)
B8' C7' B12' B11' 143.8(8)
B2' C7' B12' B8' -107.1(7)
B11' C7' B12' B8' -143.8(8)
B3' C7' B12' B8' -35.9(8)
B5' B10' B12' C7' -62.6(8)
B6' B10' B12' C7' 2.2(9)
B11' B10' B12' C7' 39.3(6)
B9' B10' B12' C7' -98.9(7)
B5' B10' B12' B9' 36.3(6)
B6' B10' B12' B9' 101.1(7)
B11' B10' B12' B9' 138.2(6)
B5' B10' B12' B11' -101.9(7)
B6' B10' B12' B11' -37.1(6)
B9' B10' B12' B11' -138.2(6)
B5' B10' B12' B8' -1.2(9)
B6' B10' B12' B8' 63.6(9)
B11' B10' B12' B8' 100.7(7)
B9' B10' B12' B8' -37.5(6)
B5' B9' B12' C7' 62.5(9)
B4' B9' B12' C7' -1.0(11)
B8' B9' B12' C7' -39.4(7)
B10' B9' B12' C7' 98.7(8)
B5' B9' B12' B10' -36.2(6)
B4' B9' B12' B10' -99.7(8)
B8' B9' B12' B10' -138.1(7)
B5' B9' B12' B11' 1.8(9)
B4' B9' B12' B11' -61.7(10)
B8' B9' B12' B11' -100.1(8)
B10' B9' B12' B11' 38.0(7)
B5' B9' B12' B8' 101.9(7)
B4' B9' B12' B8' 38.4(7)
B10' B9' B12' B8' 138.1(7)
B2' B11' B12' C7' -33.6(6)
B10' B11' B12' C7' -133.7(7)
B6' B11' B12' C7' -97.5(7)
C7' B11' B12' B10' 133.7(7)
B2' B11' B12' B10' 100.1(8)
B6' B11' B12' B10' 36.2(6)
C7' B11' B12' B9' 95.4(7)
B2' B11' B12' B9' 61.8(9)
B10' B11' B12' B9' -38.2(6)
B6' B11' B12' B9' -2.0(9)
C7' B11' B12' B8' 32.1(7)
B2' B11' B12' B8' -1.6(10)
B10' B11' B12' B8' -101.6(8)
B6' B11' B12' B8' -65.4(9)
B4' B8' B12' C7' 95.8(7)
B9' B8' B12' C7' 134.0(8)
B3' B8' B12' C7' 32.6(6)
C7' B8' B12' B10' -95.9(8)
B4' B8' B12' B10' -0.1(9)
B9' B8' B12' B10' 38.1(7)
B3' B8' B12' B10' -63.3(8)
C7' B8' B12' B9' -134.0(8)
B4' B8' B12' B9' -38.2(6)
B3' B8' B12' B9' -101.4(8)
C7' B8' B12' B11' -31.8(7)
B4' B8' B12' B11' 64.0(8)
B9' B8' B12' B11' 102.3(9)
B3' B8' B12' B11' 0.9(10)
B43' C47' B42' C41' 41.7(6)
B48' C47' B42' C41' 5.3(9)
B52' C47' B42' C41' -65.9(9)
B51' C47' B42' C41' -100.9(8)
B43' C47' B42' B46' 102.2(8)
B48' C47' B42' B46' 65.7(9)
B52' C47' B42' B46' -5.4(11)
B51' C47' B42' B46' -40.5(7)
B43' C47' B42' B51' 142.6(8)
B48' C47' B42' B51' 106.2(9)
B52' C47' B42' B51' 35.0(9)
B48' C47' B42' B43' -36.4(7)
B52' C47' B42' B43' -107.6(10)
B51' C47' B42' B43' -142.6(8)
B43' C41' B42' C47' -40.9(6)
B44' C41' B42' C47' -4.0(8)
B46' C41' B42' C47' 100.2(7)
B45' C41' B42' C47' 64.7(7)
S4 C41' B42' C47' -153.3(5)
B43' C41' B42' B46' -141.1(7)
B44' C41' B42' B46' -104.2(7)
B45' C41' B42' B46' -35.4(6)
S4 C41' B42' B46' 106.6(6)
B43' C41' B42' B51' -101.0(7)
B44' C41' B42' B51' -64.1(8)
B46' C41' B42' B51' 40.1(6)
B45' C41' B42' B51' 4.6(9)
S4 C41' B42' B51' 146.6(6)
B44' C41' B42' B43' 36.9(7)
B46' C41' B42' B43' 141.1(7)
B45' C41' B42' B43' 105.7(7)
S4 C41' B42' B43' -112.3(6)
B42' C47' B43' C41' -41.7(6)
B48' C47' B43' C41' 101.7(7)
B52' C47' B43' C41' 65.7(9)
B51' C47' B43' C41' -4.2(11)
B42' C47' B43' B48' -143.3(7)
B52' C47' B43' B48' -36.0(7)
B51' C47' B43' B48' -105.9(10)
B42' C47' B43' B44' -101.7(7)
B48' C47' B43' B44' 41.7(6)
B52' C47' B43' B44' 5.7(10)
B51' C47' B43' B44' -64.2(10)
B48' C47' B43' B42' 143.3(7)
B52' C47' B43' B42' 107.4(8)
B51' C47' B43' B42' 37.5(9)
B42' C41' B43' C47' 41.9(7)
B44' C41' B43' C47' -100.9(7)
B46' C41' B43' C47' 4.2(9)
B45' C41' B43' C47' -64.5(9)
S4 C41' B43' C47' 151.5(6)
B42' C41' B43' B48' 102.9(8)
B44' C41' B43' B48' -39.9(7)
B46' C41' B43' B48' 65.2(9)
B45' C41' B43' B48' -3.5(10)
S4 C41' B43' B48' -147.5(6)
B42' C41' B43' B44' 142.8(7)
B46' C41' B43' B44' 105.0(7)
B45' C41' B43' B44' 36.4(7)
S4 C41' B43' B44' -107.6(7)
B44' C41' B43' B42' -142.8(7)
B46' C41' B43' B42' -37.7(7)
B45' C41' B43' B42' -106.4(8)
S4 C41' B43' B42' 109.6(7)
C41' B42' B43' C47' -129.4(7)
B46' B42' B43' C47' -95.0(8)
B51' B42' B43' C47' -32.8(7)
C47' B42' B43' C41' 129.4(7)
B46' B42' B43' C41' 34.4(6)
B51' B42' B43' C41' 96.6(7)
C47' B42' B43' B48' 32.9(7)
C41' B42' B43' B48' -96.5(8)
B46' B42' B43' B48' -62.1(9)
B51' B42' B43' B48' 0.1(10)
C47' B42' B43' B44' 96.7(7)
C41' B42' B43' B44' -32.8(6)
B46' B42' B43' B44' 1.7(9)
B51' B42' B43' B44' 63.8(8)
B42' C41' B44' B45' 104.6(7)
B43' C41' B44' B45' 141.8(7)
B46' C41' B44' B45' 35.0(7)
S4 C41' B44' B45' -105.8(6)
B42' C41' B44' B49' 63.3(9)
B43' C41' B44' B49' 100.6(8)
B46' C41' B44' B49' -6.2(9)
B45' C41' B44' B49' -41.2(7)
S4 C41' B44' B49' -147.0(6)
B42' C41' B44' B48' 1.6(8)
B43' C41' B44' B48' 38.9(6)
B46' C41' B44' B48' -67.9(8)
B45' C41' B44' B48' -102.9(7)
S4 C41' B44' B48' 151.3(5)
B42' C41' B44' B43' -37.2(7)
B46' C41' B44' B43' -106.8(7)
B45' C41' B44' B43' -141.8(7)
S4 C41' B44' B43' 112.4(6)
C47' B43' B44' C41' 93.3(7)
B48' B43' B44' C41' 134.6(7)
B42' B43' B44' C41' 32.5(6)
C47' B43' B44' B45' 58.8(8)
C41' B43' B44' B45' -34.5(6)
B48' B43' B44' B45' 100.1(7)
B42' B43' B44' B45' -2.0(8)
C47' B43' B44' B49' -5.2(9)
C41' B43' B44' B49' -98.5(7)
B48' B43' B44' B49' 36.1(6)
B42' B43' B44' B49' -66.0(8)
C47' B43' B44' B48' -41.3(6)
C41' B43' B44' B48' -134.6(7)
B42' B43' B44' B48' -102.1(7)
B42' C41' B45' B50' -5.0(8)
B43' C41' B45' B50' 65.8(8)
B44' C41' B45' B50' 102.8(7)
B46' C41' B45' B50' -40.6(6)
S4 C41' B45' B50' -148.3(5)
B42' C41' B45' B44' -107.8(7)
B43' C41' B45' B44' -37.0(7)
B46' C41' B45' B44' -143.4(7)
S4 C41' B45' B44' 108.9(6)
B42' C41' B45' B46' 35.6(7)
B43' C41' B45' B46' 106.4(8)
B44' C41' B45' B46' 143.4(7)
S4 C41' B45' B46' -107.7(6)
B42' C41' B45' B49' -67.3(8)
B43' C41' B45' B49' 3.4(10)
B44' C41' B45' B49' 40.5(7)
B46' C41' B45' B49' -102.9(8)
S4 C41' B45' B49' 149.4(6)
B49' B44' B45' C41' 133.3(8)
B48' B44' B45' C41' 96.0(8)
B43' B44' B45' C41' 33.7(6)
C41' B44' B45' B50' -96.0(7)
B49' B44' B45' B50' 37.3(7)
B48' B44' B45' B50' 0.0(9)
B43' B44' B45' B50' -62.3(8)
C41' B44' B45' B46' -32.1(6)
B49' B44' B45' B46' 101.2(8)
B48' B44' B45' B46' 63.9(8)
B43' B44' B45' B46' 1.6(9)
C41' B44' B45' B49' -133.3(8)
B48' B44' B45' B49' -37.3(7)
B43' B44' B45' B49' -99.6(8)
B42' C41' B46' B51' -41.2(7)
B43' C41' B46' B51' -2.8(10)
B44' C41' B46' B51' 67.1(9)
B45' C41' B46' B51' 102.0(8)
S4 C41' B46' B51' -151.6(6)
B43' C41' B46' B42' 38.4(7)
B44' C41' B46' B42' 108.3(8)
B45' C41' B46' B42' 143.1(7)
S4 C41' B46' B42' -110.5(7)
B42' C41' B46' B45' -143.1(7)
B43' C41' B46' B45' -104.8(7)
B44' C41' B46' B45' -34.9(7)
S4 C41' B46' B45' 106.4(6)
B42' C41' B46' B50' -103.0(8)
B43' C41' B46' B50' -64.6(9)
B44' C41' B46' B50' 5.3(9)
B45' C41' B46' B50' 40.2(6)
S4 C41' B46' B50' 146.6(6)
C47' B42' B46' C41' -93.0(7)
B51' B42' B46' C41' -133.3(8)
B43' B42' B46' C41' -34.0(6)
C47' B42' B46' B51' 40.3(7)
C41' B42' B46' B51' 133.3(8)
B43' B42' B46' B51' 99.4(8)
C47' B42' B46' B45' -59.8(9)
C41' B42' B46' B45' 33.2(6)
B51' B42' B46' B45' -100.1(8)
B43' B42' B46' B45' -0.7(9)
C47' B42' B46' B50' 3.2(10)
C41' B42' B46' B50' 96.2(7)
B51' B42' B46' B50' -37.1(7)
B43' B42' B46' B50' 62.2(9)
B50' B45' B46' C41' 133.5(7)
B44' B45' B46' C41' 32.1(6)
B49' B45' B46' C41' 95.4(7)
C41' B45' B46' B51' -97.3(7)
B50' B45' B46' B51' 36.2(6)
B44' B45' B46' B51' -65.1(8)
B49' B45' B46' B51' -1.9(9)
C41' B45' B46' B42' -32.6(6)
B50' B45' B46' B42' 100.8(7)
B44' B45' B46' B42' -0.5(9)
B49' B45' B46' B42' 62.8(8)
C41' B45' B46' B50' -133.5(7)
B44' B45' B46' B50' -101.4(7)
B49' B45' B46' B50' -38.1(6)
B42' C47' B48' B43' 37.2(7)
B52' C47' B48' B43' 143.5(7)
B51' C47' B48' B43' 108.7(8)
B43' C47' B48' B49' -104.1(7)
B42' C47' B48' B49' -66.9(9)
B52' C47' B48' B49' 39.4(7)
B51' C47' B48' B49' 4.6(10)
B43' C47' B48' B44' -41.8(6)
B42' C47' B48' B44' -4.6(10)
B52' C47' B48' B44' 101.7(7)
B51' C47' B48' B44' 66.9(9)
B43' C47' B48' B52' -143.5(7)
B42' C47' B48' B52' -106.3(8)
B51' C47' B48' B52' -34.8(7)
C41' B43' B48' C47' -93.2(8)
B44' B43' B48' C47' -132.2(7)
B42' B43' B48' C47' -32.5(7)
C47' B43' B48' B49' 95.2(8)
C41' B43' B48' B49' 2.0(11)
B44' B43' B48' B49' -37.0(8)
B42' B43' B48' B49' 62.8(10)
C47' B43' B48' B44' 132.2(7)
C41' B43' B48' B44' 39.0(7)
B42' B43' B48' B44' 99.8(7)
C47' B43' B48' B52' 32.1(7)
C41' B43' B48' B52' -61.0(10)
B44' B43' B48' B52' -100.1(8)
B42' B43' B48' B52' -0.3(10)
C41' B44' B48' C47' 1.6(8)
B45' B44' B48' C47' -61.2(8)
B49' B44' B48' C47' -99.0(8)
B43' B44' B48' C47' 40.2(6)
C41' B44' B48' B43' -38.6(6)
B45' B44' B48' B43' -101.4(7)
B49' B44' B48' B43' -139.2(8)
C41' B44' B48' B49' 100.6(7)
B45' B44' B48' B49' 37.8(7)
B43' B44' B48' B49' 139.2(8)
C41' B44' B48' B52' 62.4(9)
B45' B44' B48' B52' -0.4(10)
B49' B44' B48' B52' -38.2(7)
B43' B44' B48' B52' 101.0(9)
C47' B48' B49' B52' -38.9(7)
B43' B48' B49' B52' -99.4(9)
B44' B48' B49' B52' -136.7(8)
C47' B48' B49' B44' 97.8(7)
B43' B48' B49' B44' 37.3(8)
B52' B48' B49' B44' 136.7(8)
C47' B48' B49' B50' -2.1(9)
B43' B48' B49' B50' -62.6(10)
B44' B48' B49' B50' -99.9(7)
B52' B48' B49' B50' 36.8(7)
C47' B48' B49' B45' 60.5(9)
B43' B48' B49' B45' 0.0(11)
B44' B48' B49' B45' -37.3(7)
B52' B48' B49' B45' 99.4(9)
C41' B44' B49' B52' -57.9(8)
B45' B44' B49' B52' -99.0(8)
B48' B44' B49' B52' 39.0(7)
B43' B44' B49' B52' 3.1(9)
C41' B44' B49' B48' -96.9(8)
B45' B44' B49' B48' -138.0(8)
B43' B44' B49' B48' -35.8(7)
C41' B44' B49' B50' 4.4(10)
B45' B44' B49' B50' -36.7(7)
B48' B44' B49' B50' 101.3(9)
B43' B44' B49' B50' 65.5(9)
C41' B44' B49' B45' 41.1(7)
B48' B44' B49' B45' 138.0(8)
B43' B44' B49' B45' 102.1(7)
C41' B45' B49' B52' 61.9(8)
B50' B45' B49' B52' -36.9(7)
B44' B45' B49' B52' 101.5(8)
B46' B45' B49' B52' 1.2(9)
C41' B45' B49' B48' -2.0(10)
B50' B45' B49' B48' -100.8(9)
B44' B45' B49' B48' 37.6(7)
B46' B45' B49' B48' -62.6(9)
C41' B45' B49' B44' -39.6(7)
B50' B45' B49' B44' -138.4(8)
B46' B45' B49' B44' -100.3(7)
C41' B45' B49' B50' 98.8(7)
B44' B45' B49' B50' 138.4(8)
B46' B45' B49' B50' 38.2(6)
C41' B45' B50' B52' -60.5(8)
B44' B45' B50' B52' 0.3(10)
B46' B45' B50' B52' -100.0(8)
B49' B45' B50' B52' 37.5(7)
C41' B45' B50' B51' 3.2(8)
B44' B45' B50' B51' 64.0(8)
B46' B45' B50' B51' -36.4(6)
B49' B45' B50' B51' 101.1(8)
C41' B45' B50' B49' -98.0(7)
B44' B45' B50' B49' -37.2(7)
B46' B45' B50' B49' -137.5(7)
C41' B45' B50' B46' 39.5(5)
B44' B45' B50' B46' 100.3(7)
B49' B45' B50' B46' 137.5(7)
B48' B49' B50' B52' -37.5(7)
B44' B49' B50' B52' -101.1(8)
B45' B49' B50' B52' -137.9(8)
B52' B49' B50' B51' 36.7(7)
B48' B49' B50' B51' -0.8(9)
B44' B49' B50' B51' -64.4(9)
B45' B49' B50' B51' -101.1(7)
B52' B49' B50' B45' 137.9(8)
B48' B49' B50' B45' 100.3(7)
B44' B49' B50' B45' 36.8(7)
B52' B49' B50' B46' 99.7(8)
B48' B49' B50' B46' 62.2(9)
B44' B49' B50' B46' -1.4(10)
B45' B49' B50' B46' -38.2(7)
C41' B46' B50' B52' 60.8(9)
B51' B46' B50' B52' -38.0(8)
B42' B46' B50' B52' -0.2(10)
B45' B46' B50' B52' 101.2(8)
C41' B46' B50' B51' 98.8(7)
B42' B46' B50' B51' 37.8(7)
B45' B46' B50' B51' 139.2(7)
C41' B46' B50' B45' -40.4(6)
B51' B46' B50' B45' -139.2(7)
B42' B46' B50' B45' -101.4(7)
C41' B46' B50' B49' -2.2(9)
B51' B46' B50' B49' -100.9(8)
B42' B46' B50' B49' -63.2(9)
B45' B46' B50' B49' 38.3(7)
B43' C47' B51' B52' 105.9(10)
B42' C47' B51' B52' 144.0(9)
B48' C47' B51' B52' 35.3(8)
B43' C47' B51' B46' 2.7(12)
B42' C47' B51' B46' 40.7(7)
B48' C47' B51' B46' -67.9(10)
B52' C47' B51' B46' -103.2(9)
B43' C47' B51' B50' 65.6(10)
B42' C47' B51' B50' 103.7(8)
B48' C47' B51' B50' -5.0(10)
B52' C47' B51' B50' -40.3(7)
B43' C47' B51' B42' -38.0(9)
B48' C47' B51' B42' -108.7(9)
B52' C47' B51' B42' -144.0(9)
C41' B46' B51' C47' 0.1(10)
B42' B46' B51' C47' -39.7(7)
B45' B46' B51' C47' 62.6(9)
B50' B46' B51' C47' 98.7(9)
C41' B46' B51' B52' -60.8(9)
B42' B46' B51' B52' -100.6(8)
B45' B46' B51' B52' 1.8(9)
B50' B46' B51' B52' 37.9(7)
C41' B46' B51' B50' -98.6(7)
B42' B46' B51' B50' -138.4(8)
B45' B46' B51' B50' -36.1(6)
C41' B46' B51' B42' 39.8(7)
B45' B46' B51' B42' 102.3(8)
B50' B46' B51' B42' 138.4(8)
B52' B50' B51' C47' 39.8(7)
B45' B50' B51' C47' -60.8(8)
B49' B50' B51' C47' 3.3(9)
B46' B50' B51' C47' -97.5(7)
B45' B50' B51' B52' -100.6(8)
B49' B50' B51' B52' -36.5(7)
B46' B50' B51' B52' -137.4(8)
B52' B50' B51' B46' 137.4(8)
B45' B50' B51' B46' 36.7(6)
B49' B50' B51' B46' 100.9(7)
B52' B50' B51' B42' 100.1(8)
B45' B50' B51' B42' -0.6(9)
B49' B50' B51' B42' 63.6(9)
B46' B50' B51' B42' -37.3(7)
C41' B42' B51' C47' 92.5(8)
B46' B42' B51' C47' 132.7(9)
B43' B42' B51' C47' 32.0(7)
C47' B42' B51' B52' -31.8(8)
C41' B42' B51' B52' 60.7(9)
B46' B42' B51' B52' 100.9(9)
B43' B42' B51' B52' 0.2(10)
C47' B42' B51' B46' -132.7(9)
C41' B42' B51' B46' -40.2(6)
B43' B42' B51' B46' -100.6(8)
C47' B42' B51' B50' -94.9(9)
C41' B42' B51' B50' -2.4(9)
B46' B42' B51' B50' 37.8(7)
B43' B42' B51' B50' -62.8(8)
B43' C47' B52' B50' -67.3(10)
B42' C47' B52' B50' 5.4(12)
B48' C47' B52' B50' -103.1(9)
B51' C47' B52' B50' 41.0(8)
B43' C47' B52' B49' -3.8(10)
B42' C47' B52' B49' 68.9(10)
B48' C47' B52' B49' -39.6(7)
B51' C47' B52' B49' 104.5(8)
B43' C47' B52' B51' -108.3(9)
B42' C47' B52' B51' -35.6(8)
B48' C47' B52' B51' -144.1(8)
B43' C47' B52' B48' 35.8(7)
B42' C47' B52' B48' 108.5(9)
B51' C47' B52' B48' 144.1(8)
B51' B50' B52' C47' -40.6(7)
B45' B50' B52' C47' 60.7(10)
B49' B50' B52' C47' 98.6(8)
B46' B50' B52' C47' -2.9(11)
B51' B50' B52' B49' -139.1(7)
B45' B50' B52' B49' -37.9(7)
B46' B50' B52' B49' -101.5(8)
B45' B50' B52' B51' 101.3(8)
B49' B50' B52' B51' 139.1(7)
B46' B50' B52' B51' 37.7(7)
B51' B50' B52' B48' -101.8(9)
B45' B50' B52' B48' -0.6(11)
B49' B50' B52' B48' 37.3(7)
B46' B50' B52' B48' -64.2(10)
B48' B49' B52' C47' 38.9(6)
B44' B49' B52' C47' 0.1(9)
B50' B49' B52' C47' -99.5(7)
B45' B49' B52' C47' -62.5(8)
B48' B49' B52' B50' 138.4(7)
B44' B49' B52' B50' 99.6(7)
B45' B49' B52' B50' 37.0(6)
B48' B49' B52' B51' 101.3(8)
B44' B49' B52' B51' 62.5(9)
B50' B49' B52' B51' -37.1(7)
B45' B49' B52' B51' -0.1(9)
B44' B49' B52' B48' -38.8(6)
B50' B49' B52' B48' -138.4(7)
B45' B49' B52' B48' -101.4(7)
B46' B51' B52' C47' 94.7(8)
B50' B51' B52' C47' 133.2(8)
B42' B51' B52' C47' 31.5(7)
C47' B51' B52' B50' -133.2(8)
B46' B51' B52' B50' -38.5(7)
B42' B51' B52' B50' -101.7(8)
C47' B51' B52' B49' -95.7(8)
B46' B51' B52' B49' -1.0(10)
B50' B51' B52' B49' 37.5(7)
B42' B51' B52' B49' -64.2(9)
C47' B51' B52' B48' -31.9(7)
B46' B51' B52' B48' 62.8(9)
B50' B51' B52' B48' 101.3(9)
B42' B51' B52' B48' -0.4(11)
B43' B48' B52' C47' -31.9(7)
B49' B48' B52' C47' -134.5(7)
B44' B48' B52' C47' -96.0(8)
C47' B48' B52' B50' 96.5(8)
B43' B48' B52' B50' 64.7(10)
B49' B48' B52' B50' -37.9(7)
B44' B48' B52' B50' 0.6(11)
C47' B48' B52' B49' 134.5(7)
B43' B48' B52' B49' 102.6(8)
B44' B48' B52' B49' 38.5(7)
C47' B48' B52' B51' 32.3(7)
B43' B48' B52' B51' 0.5(11)
B49' B48' B52' B51' -102.1(8)
B44' B48' B52' B51' -63.6(10)
